data_4304018
loop_
_publ_author_name
'Farzad Haftbaradaran'
'Angela M. Kuchison'
'Michael J. Katz'
'Gabriele Schatte'
'Daniel B. Leznoff'

_publ_contact_author_address
; 
 Department of Chemistry
 8888 University Drive
 Simon Fraser University
 Burnaby, British Columbia
 Canada   V5A 1S6
;
_publ_contact_author_email dleznoff@sfu.ca
_publ_contact_author_fax 604-291-3765
_publ_contact_author_name 'Daniel B. Leznoff'
_publ_contact_author_phone 604-291-4887
_publ_section_title
;
Synthesis, Structures, and Kinetics of Mixed-Donor Amido-Amino-Siloxo
Ligands from Symmetrical Diamidosilyl Ether Ligands via a Retro-Brook
Rearrangement
;
_journal_name_full 'Inorganic Chemistry'
_journal_page_first 812
_journal_page_last 822
_journal_paper_doi 10.1021/ic701267a
_journal_volume 47
_journal_year 2008
_chemical_formula_moiety 'C56 H92 Li4 N4 O2 Si4'
_chemical_formula_sum 'C56 H92 Li4 N4 O2 Si4'
_chemical_formula_weight 993.46
_space_group_IT_number 14
_symmetry_cell_setting monoclinic
_symmetry_space_group_name_Hall '-P 2ybc'
_symmetry_space_group_name_H-M 'P 1 21/c 1'
_atom_sites_solution_hydrogens geom
_atom_sites_solution_primary direct
_atom_sites_solution_secondary difmap
_cell_angle_alpha 90.00
_cell_angle_beta 125.1451(15)
_cell_angle_gamma 90.00
_cell_formula_units_Z 4
_cell_length_a 20.3540(5)
_cell_length_b 14.9220(4)
_cell_length_c 24.6850(6)
_cell_measurement_reflns_used 13963
_cell_measurement_temperature 173(2)
_cell_measurement_theta_max 27.48
_cell_measurement_theta_min 1.00
_cell_volume 6130.6(3)
_computing_cell_refinement 'HKL DENZO and SCALEPACK, Bruker AXS/Nonius'
_computing_data_collection 'COLLECT, Bruker AXS/Nonius'
_computing_data_reduction 'HKL DENZO and SCALEPACK, Bruker AXS/Nonius'
_computing_molecular_graphics ' Ortep (SHELXTL-NT v6.14, Bruker AXS)'
_computing_publication_material 'WinGX v1.70.01 (L. J. Farrugia)'
_computing_structure_refinement 'SHELXL-97 (Sheldrick, 1997)'
_computing_structure_solution ' SIR-97 (A. Altomare, G. Cascarano, C. Giacovazzo et al., 1999)'
_diffrn_ambient_temperature 173(2)
_diffrn_measured_fraction_theta_full 0.999
_diffrn_measured_fraction_theta_max 0.999
_diffrn_measurement_device '95mm CCD camera on \k-goniostat'
_diffrn_measurement_device_type 'KappaCCD (BruKer AXS-Nonius, FR540C)'
_diffrn_measurement_method 'CCD rotation images, thick slices'
_diffrn_radiation_monochromator 'horizonally mounted graphite crystal'
_diffrn_radiation_source 'Nonius FR590D, fine-focus sealed tube'
_diffrn_radiation_type MoK\a
_diffrn_radiation_wavelength 0.71073
_diffrn_reflns_av_R_equivalents 0.0620
_diffrn_reflns_av_sigmaI/netI 0.0757
_diffrn_reflns_limit_h_max 23
_diffrn_reflns_limit_h_min -23
_diffrn_reflns_limit_k_max 17
_diffrn_reflns_limit_k_min -17
_diffrn_reflns_limit_l_max 28
_diffrn_reflns_limit_l_min -28
_diffrn_reflns_number 20110
_diffrn_reflns_theta_full 24.71
_diffrn_reflns_theta_max 24.71
_diffrn_reflns_theta_min 2.14
_diffrn_standards_decay_% 'no decay'
_exptl_absorpt_coefficient_mu 0.137
_exptl_absorpt_correction_T_max 0.9865
_exptl_absorpt_correction_T_min 0.9732
_exptl_absorpt_correction_type multi-scan
_exptl_absorpt_process_details 'HKL Scalepack (Otwinowski & Minor 1997)'
_exptl_crystal_colour colourless
_exptl_crystal_density_diffrn 1.076
_exptl_crystal_density_method 'not measured'
_exptl_crystal_description plate
_exptl_crystal_F_000 2160
_exptl_crystal_size_max 0.20
_exptl_crystal_size_mid 0.15
_exptl_crystal_size_min 0.10
_refine_diff_density_max 0.250
_refine_diff_density_min -0.329
_refine_diff_density_rms 0.054
_refine_ls_extinction_method none
_refine_ls_goodness_of_fit_ref 1.021
_refine_ls_hydrogen_treatment constr
_refine_ls_matrix_type full
_refine_ls_number_parameters 655
_refine_ls_number_reflns 10444
_refine_ls_number_restraints 0
_refine_ls_restrained_S_all 1.021
_refine_ls_R_factor_all 0.0985
_refine_ls_R_factor_gt 0.0534
_refine_ls_shift/su_max 0.001
_refine_ls_shift/su_mean 0.000
_refine_ls_structure_factor_coef Fsqd
_refine_ls_weighting_details
;
 calc w=1/[\s^2^(Fo^2^)+(0.0496P)^2^+3.1191P] 
 where P=(Fo^2^+2Fc^2^)/3
;
_refine_ls_weighting_scheme calc
_refine_ls_wR_factor_gt 0.1167
_refine_ls_wR_factor_ref 0.1393
_reflns_number_gt 6491
_reflns_number_total 10444
_reflns_threshold_expression >2sigma(I)
_cod_data_source_file ic701267a-file001_7.cif
_cod_data_source_block iPr2PhNNOLi
_cod_original_sg_symbol_H-M 'P 21/c'
_cod_database_code 4304018

loop_
_symmetry_equiv_pos_as_xyz
'x, y, z'
'-x, y+1/2, -z+1/2'
'-x, -y, -z'
'x, -y-1/2, z-1/2'

loop_
_atom_site_label
_atom_site_type_symbol
_atom_site_fract_x
_atom_site_fract_y
_atom_site_fract_z
_atom_site_U_iso_or_equiv
_atom_site_adp_type
_atom_site_occupancy
_atom_site_symmetry_multiplicity
_atom_site_calc_flag
_atom_site_refinement_flags
_atom_site_disorder_assembly
_atom_site_disorder_group
Si1 Si 0.31593(4) 0.48140(5) 0.63662(4) 0.02334(19) Uani 1 1 d . . .
Si2 Si 0.37266(4) 0.28308(5) 0.65987(4) 0.02256(19) Uani 1 1 d . . .
Si3 Si 0.12567(4) 0.63280(5) 0.33752(4) 0.02251(19) Uani 1 1 d . . .
Si4 Si 0.18983(5) 0.43702(6) 0.36341(4) 0.0257(2) Uani 1 1 d . . .
O1 O 0.30646(11) 0.48522(12) 0.56687(9) 0.0258(4) Uani 1 1 d . . .
O2 O 0.19649(11) 0.43229(13) 0.43207(9) 0.0279(5) Uani 1 1 d . . .
N21 N 0.33891(13) 0.29023(15) 0.57873(11) 0.0232(5) Uani 1 1 d . . .
N31 N 0.39021(12) 0.39806(15) 0.68376(11) 0.0206(5) Uani 1 1 d . . .
N41 N 0.11326(12) 0.51724(15) 0.31427(11) 0.0208(5) Uani 1 1 d . . .
N51 N 0.15617(12) 0.62532(15) 0.41769(11) 0.0212(5) Uani 1 1 d . . .
C1 C 0.21692(17) 0.4498(2) 0.61954(16) 0.0371(8) Uani 1 1 d . . .
H1A H 0.1968 0.3955 0.5923 0.045 Uiso 1 1 calc R . .
H1B H 0.1785 0.4988 0.5959 0.045 Uiso 1 1 calc R . .
H1C H 0.2234 0.4385 0.6615 0.045 Uiso 1 1 calc R . .
C2 C 0.34713(18) 0.5904(2) 0.68058(15) 0.0360(8) Uani 1 1 d . . .
H2A H 0.3081 0.6366 0.6519 0.043 Uiso 1 1 calc R . .
H2B H 0.4003 0.6066 0.6918 0.043 Uiso 1 1 calc R . .
H2C H 0.3495 0.5855 0.7213 0.043 Uiso 1 1 calc R . .
C3 C 0.46915(17) 0.2211(2) 0.71573(14) 0.0310(7) Uani 1 1 d . . .
H3A H 0.5121 0.2510 0.7159 0.037 Uiso 1 1 calc R . .
H3B H 0.4632 0.1594 0.6998 0.037 Uiso 1 1 calc R . .
H3C H 0.4828 0.2203 0.7608 0.037 Uiso 1 1 calc R . .
C4 C 0.30244(18) 0.2263(2) 0.67513(15) 0.0342(7) Uani 1 1 d . . .
H4A H 0.2920 0.1650 0.6579 0.041 Uiso 1 1 calc R . .
H4B H 0.2517 0.2596 0.6526 0.041 Uiso 1 1 calc R . .
H4C H 0.3269 0.2248 0.7228 0.041 Uiso 1 1 calc R . .
C5 C 0.02786(17) 0.6912(2) 0.27923(15) 0.0313(7) Uani 1 1 d . . .
H5A H 0.0308 0.7523 0.2951 0.038 Uiso 1 1 calc R . .
H5B H -0.0153 0.6584 0.2770 0.038 Uiso 1 1 calc R . .
H5C H 0.0169 0.6936 0.2350 0.038 Uiso 1 1 calc R . .
C6 C 0.19610(18) 0.6926(2) 0.32400(15) 0.0341(7) Uani 1 1 d . . .
H6A H 0.2481 0.6617 0.3483 0.041 Uiso 1 1 calc R . .
H6B H 0.2036 0.7544 0.3400 0.041 Uiso 1 1 calc R . .
H6C H 0.1735 0.6930 0.2766 0.041 Uiso 1 1 calc R . .
C7 C 0.16301(18) 0.3272(2) 0.32075(16) 0.0370(8) Uani 1 1 d . . .
H7A H 0.1089 0.3102 0.3068 0.044 Uiso 1 1 calc R . .
H7B H 0.2016 0.2818 0.3511 0.044 Uiso 1 1 calc R . .
H7C H 0.1644 0.3316 0.2818 0.044 Uiso 1 1 calc R . .
C8 C 0.28889(18) 0.4735(2) 0.38234(17) 0.0430(9) Uani 1 1 d . . .
H8A H 0.3290 0.4267 0.4079 0.052 Uiso 1 1 calc R . .
H8B H 0.3058 0.5290 0.4082 0.052 Uiso 1 1 calc R . .
H8C H 0.2837 0.4838 0.3408 0.052 Uiso 1 1 calc R . .
C20 C 0.33015(17) 0.21562(19) 0.53943(14) 0.0257(6) Uani 1 1 d . . .
C21 C 0.39266(18) 0.1929(2) 0.53260(15) 0.0297(7) Uani 1 1 d . . .
C22 C 0.3811(2) 0.1249(2) 0.48908(17) 0.0394(8) Uani 1 1 d . . .
H22 H 0.4231 0.1110 0.4843 0.047 Uiso 1 1 calc . . .
C23 C 0.3103(2) 0.0775(2) 0.45299(17) 0.0446(9) Uani 1 1 d . . .
H23 H 0.3033 0.0314 0.4236 0.054 Uiso 1 1 calc . . .
C24 C 0.24982(19) 0.0977(2) 0.46003(15) 0.0369(8) Uani 1 1 d . . .
H24 H 0.2011 0.0647 0.4352 0.044 Uiso 1 1 calc . . .
C25 C 0.25767(17) 0.1651(2) 0.50249(14) 0.0290(7) Uani 1 1 d . . .
C26 C 0.47169(18) 0.2441(2) 0.57049(16) 0.0355(8) Uani 1 1 d . . .
H26 H 0.4752 0.2747 0.6081 0.043 Uiso 1 1 calc R . .
C27 C 0.4730(3) 0.3169(3) 0.5286(2) 0.0700(13) Uani 1 1 d . . .
H27A H 0.4274 0.3575 0.5127 0.084 Uiso 1 1 calc R . .
H27B H 0.4691 0.2899 0.4907 0.084 Uiso 1 1 calc R . .
H27C H 0.5233 0.3507 0.5553 0.084 Uiso 1 1 calc R . .
C28 C 0.5457(2) 0.1823(3) 0.6014(2) 0.0661(12) Uani 1 1 d . . .
H28A H 0.5458 0.1524 0.5661 0.079 Uiso 1 1 calc R . .
H28B H 0.5436 0.1371 0.6291 0.079 Uiso 1 1 calc R . .
H28C H 0.5948 0.2180 0.6286 0.079 Uiso 1 1 calc R . .
C29 C 0.18762(17) 0.1822(2) 0.50690(15) 0.0318(7) Uani 1 1 d . . .
H29 H 0.2045 0.2288 0.5417 0.038 Uiso 1 1 calc R . .
C210 C 0.1627(2) 0.0982(2) 0.52652(16) 0.0429(9) Uani 1 1 d . . .
H21A H 0.2092 0.0744 0.5682 0.051 Uiso 1 1 calc R . .
H21B H 0.1428 0.0528 0.4917 0.051 Uiso 1 1 calc R . .
H21C H 0.1202 0.1136 0.5322 0.051 Uiso 1 1 calc R . .
C211 C 0.11441(19) 0.2183(3) 0.44114(18) 0.0524(10) Uani 1 1 d . . .
H21D H 0.0967 0.1737 0.4062 0.063 Uiso 1 1 calc R . .
H21E H 0.1292 0.2738 0.4293 0.063 Uiso 1 1 calc R . .
H21F H 0.0707 0.2306 0.4460 0.063 Uiso 1 1 calc R . .
C30 C 0.45984(15) 0.42297(18) 0.74977(13) 0.0226(6) Uani 1 1 d . . .
C31 C 0.53338(15) 0.44380(19) 0.75900(14) 0.0246(6) Uani 1 1 d . . .
C32 C 0.59670(16) 0.47644(19) 0.82048(15) 0.0293(7) Uani 1 1 d . . .
H32 H 0.6458 0.4921 0.8266 0.035 Uiso 1 1 calc . . .
C33 C 0.58963(17) 0.4865(2) 0.87259(15) 0.0320(7) Uani 1 1 d . . .
H33 H 0.6325 0.5111 0.9135 0.038 Uiso 1 1 calc . . .
C34 C 0.51952(17) 0.4603(2) 0.86426(14) 0.0309(7) Uani 1 1 d . . .
H34 H 0.5153 0.4651 0.9005 0.037 Uiso 1 1 calc . . .
C35 C 0.45467(16) 0.4271(2) 0.80413(14) 0.0274(7) Uani 1 1 d . . .
C36 C 0.54598(16) 0.4330(2) 0.70469(15) 0.0309(7) Uani 1 1 d . . .
H36 H 0.5051 0.3889 0.6723 0.037 Uiso 1 1 calc R . .
C37 C 0.5306(2) 0.5206(2) 0.66663(18) 0.0470(9) Uani 1 1 d . . .
H37A H 0.5709 0.5652 0.6963 0.056 Uiso 1 1 calc R . .
H37B H 0.4769 0.5430 0.6499 0.056 Uiso 1 1 calc R . .
H37C H 0.5343 0.5095 0.6293 0.056 Uiso 1 1 calc R . .
C38 C 0.62905(18) 0.3946(3) 0.72928(18) 0.0482(9) Uani 1 1 d . . .
H38A H 0.6706 0.4392 0.7570 0.058 Uiso 1 1 calc R . .
H38B H 0.6303 0.3799 0.6912 0.058 Uiso 1 1 calc R . .
H38C H 0.6391 0.3403 0.7553 0.058 Uiso 1 1 calc R . .
C39 C 0.38207(17) 0.3939(2) 0.80083(15) 0.0314(7) Uani 1 1 d . . .
H39 H 0.3404 0.3757 0.7540 0.038 Uiso 1 1 calc R . .
C310 C 0.34462(19) 0.4643(2) 0.82016(17) 0.0445(9) Uani 1 1 d . . .
H31A H 0.3258 0.5151 0.7895 0.053 Uiso 1 1 calc R . .
H31B H 0.3849 0.4852 0.8654 0.053 Uiso 1 1 calc R . .
H31C H 0.2991 0.4379 0.8181 0.053 Uiso 1 1 calc R . .
C311 C 0.40424(19) 0.3102(2) 0.84492(16) 0.0415(8) Uani 1 1 d . . .
H31D H 0.4435 0.3267 0.8914 0.050 Uiso 1 1 calc R . .
H31E H 0.4275 0.2646 0.8321 0.050 Uiso 1 1 calc R . .
H31F H 0.3558 0.2862 0.8393 0.050 Uiso 1 1 calc R . .
C40 C 0.04652(15) 0.49075(18) 0.24799(13) 0.0214(6) Uani 1 1 d . . .
C41 C 0.05490(16) 0.48590(19) 0.19536(14) 0.0256(6) Uani 1 1 d . . .
C42 C -0.00841(17) 0.4525(2) 0.13439(14) 0.0314(7) Uani 1 1 d . . .
H42 H -0.0025 0.4486 0.0990 0.038 Uiso 1 1 calc . . .
C43 C -0.07956(17) 0.4248(2) 0.12413(14) 0.0306(7) Uani 1 1 d . . .
H43 H -0.1211 0.3996 0.0829 0.037 Uiso 1 1 calc . . .
C44 C -0.08935(16) 0.43437(19) 0.17468(15) 0.0282(7) Uani 1 1 d . . .
H44 H -0.1391 0.4178 0.1671 0.034 Uiso 1 1 calc . . .
C45 C -0.02800(16) 0.46775(18) 0.23660(14) 0.0244(6) Uani 1 1 d . . .
C46 C 0.12874(18) 0.5209(2) 0.20052(15) 0.0332(7) Uani 1 1 d . . .
H46 H 0.1691 0.5401 0.2474 0.040 Uiso 1 1 calc R . .
C47 C 0.1679(2) 0.4492(3) 0.18323(18) 0.0503(10) Uani 1 1 d . . .
H47A H 0.1294 0.4294 0.1374 0.060 Uiso 1 1 calc R . .
H47B H 0.1838 0.3980 0.2132 0.060 Uiso 1 1 calc R . .
H47C H 0.2154 0.4745 0.1880 0.060 Uiso 1 1 calc R . .
C48 C 0.1062(2) 0.6033(3) 0.15573(17) 0.0491(9) Uani 1 1 d . . .
H48A H 0.0792 0.6476 0.1660 0.059 Uiso 1 1 calc R . .
H48B H 0.0700 0.5852 0.1092 0.059 Uiso 1 1 calc R . .
H48C H 0.1549 0.6298 0.1634 0.059 Uiso 1 1 calc R . .
C49 C -0.04358(16) 0.4772(2) 0.28949(14) 0.0284(7) Uani 1 1 d . . .
H49 H -0.0062 0.5245 0.3209 0.034 Uiso 1 1 calc R . .
C410 C -0.0235(2) 0.3906(2) 0.32982(17) 0.0440(9) Uani 1 1 d . . .
H41A H 0.0319 0.3727 0.3481 0.053 Uiso 1 1 calc R . .
H41B H -0.0604 0.3429 0.3010 0.053 Uiso 1 1 calc R . .
H41C H -0.0293 0.4009 0.3661 0.053 Uiso 1 1 calc R . .
C411 C -0.12870(18) 0.5081(3) 0.26238(18) 0.0453(9) Uani 1 1 d . . .
H41D H -0.1667 0.4596 0.2364 0.054 Uiso 1 1 calc R . .
H41E H -0.1421 0.5606 0.2340 0.054 Uiso 1 1 calc R . .
H41F H -0.1320 0.5238 0.2993 0.054 Uiso 1 1 calc R . .
C50 C 0.16349(16) 0.69708(18) 0.45858(13) 0.0230(6) Uani 1 1 d . . .
C51 C 0.23479(16) 0.74795(19) 0.49728(13) 0.0243(6) Uani 1 1 d . . .
C52 C 0.24219(19) 0.8112(2) 0.54174(16) 0.0372(8) Uani 1 1 d . . .
H52 H 0.2909 0.8440 0.5680 0.045 Uiso 1 1 calc . . .
C53 C 0.1810(2) 0.8279(2) 0.54896(17) 0.0425(8) Uani 1 1 d . . .
H53 H 0.1874 0.8712 0.5799 0.051 Uiso 1 1 calc . . .
C54 C 0.11005(18) 0.7802(2) 0.51016(16) 0.0354(8) Uani 1 1 d . . .
H54 H 0.0674 0.7917 0.5145 0.042 Uiso 1 1 calc R . .
C55 C 0.09962(16) 0.71619(19) 0.46514(14) 0.0255(6) Uani 1 1 d . . .
C56 C 0.30557(16) 0.7363(2) 0.49244(15) 0.0291(7) Uani 1 1 d . . .
H56 H 0.2902 0.6904 0.4575 0.035 Uiso 1 1 calc R . .
C57 C 0.3242(2) 0.8240(2) 0.47125(17) 0.0419(8) Uani 1 1 d . . .
H57A H 0.3438 0.8688 0.5064 0.050 Uiso 1 1 calc R . .
H57B H 0.2753 0.8462 0.4305 0.050 Uiso 1 1 calc R . .
H57C H 0.3655 0.8130 0.4633 0.050 Uiso 1 1 calc R . .
C58 C 0.38121(18) 0.7028(2) 0.55752(17) 0.0471(9) Uani 1 1 d . . .
H58A H 0.3687 0.6475 0.5713 0.057 Uiso 1 1 calc R . .
H58B H 0.3997 0.7485 0.5919 0.057 Uiso 1 1 calc R . .
H58C H 0.4235 0.6909 0.5509 0.057 Uiso 1 1 calc R . .
C59 C 0.02147(16) 0.6653(2) 0.42459(16) 0.0302(7) Uani 1 1 d . . .
H59 H 0.0176 0.6411 0.3851 0.036 Uiso 1 1 calc R . .
C510 C -0.05327(19) 0.7222(2) 0.3984(2) 0.0503(10) Uani 1 1 d . . .
H51A H -0.0511 0.7754 0.3762 0.060 Uiso 1 1 calc R . .
H51B H -0.0555 0.7408 0.4354 0.060 Uiso 1 1 calc R . .
H51C H -0.1013 0.6871 0.3668 0.060 Uiso 1 1 calc R . .
C511 C 0.0217(2) 0.5847(2) 0.46266(19) 0.0520(10) Uani 1 1 d . . .
H51D H 0.0212 0.6055 0.5000 0.062 Uiso 1 1 calc R . .
H51E H 0.0701 0.5489 0.4792 0.062 Uiso 1 1 calc R . .
H51F H -0.0260 0.5479 0.4332 0.062 Uiso 1 1 calc R . .
Li1 Li 0.3933(3) 0.4082(3) 0.5956(2) 0.0298(11) Uani 1 1 d . . .
Li2 Li 0.2530(3) 0.3755(3) 0.5131(2) 0.0291(11) Uani 1 1 d . . .
Li3 Li 0.2465(3) 0.5425(4) 0.4856(2) 0.0311(12) Uani 1 1 d . . .
Li4 Li 0.1054(3) 0.5045(3) 0.4008(2) 0.0307(11) Uani 1 1 d . . .

loop_
_atom_site_aniso_label
_atom_site_aniso_U_11
_atom_site_aniso_U_22
_atom_site_aniso_U_33
_atom_site_aniso_U_23
_atom_site_aniso_U_13
_atom_site_aniso_U_12
Si1 0.0196(4) 0.0252(4) 0.0182(4) -0.0001(3) 0.0068(3) 0.0002(3)
Si2 0.0219(4) 0.0230(4) 0.0188(4) 0.0008(3) 0.0094(3) -0.0011(3)
Si3 0.0234(4) 0.0225(4) 0.0183(4) 0.0000(3) 0.0101(3) -0.0015(3)
Si4 0.0235(4) 0.0259(5) 0.0200(4) -0.0006(3) 0.0081(4) 0.0013(3)
O1 0.0268(10) 0.0229(11) 0.0178(10) 0.0015(8) 0.0072(9) 0.0009(8)
O2 0.0321(11) 0.0223(11) 0.0197(10) -0.0004(8) 0.0093(9) -0.0006(8)
N21 0.0255(12) 0.0228(13) 0.0192(13) -0.0017(10) 0.0117(11) -0.0003(10)
N31 0.0174(11) 0.0246(13) 0.0151(12) -0.0004(10) 0.0066(10) -0.0015(9)
N41 0.0213(12) 0.0213(13) 0.0146(12) -0.0019(10) 0.0072(10) -0.0005(9)
N51 0.0216(12) 0.0218(13) 0.0175(12) 0.0000(10) 0.0098(11) 0.0000(9)
C1 0.0229(15) 0.045(2) 0.0364(19) 0.0064(16) 0.0127(15) 0.0030(14)
C2 0.0389(18) 0.0310(18) 0.0300(18) -0.0028(14) 0.0151(16) 0.0043(14)
C3 0.0333(16) 0.0273(18) 0.0255(16) 0.0057(13) 0.0130(14) 0.0031(13)
C4 0.0371(17) 0.0349(19) 0.0274(17) -0.0016(14) 0.0167(15) -0.0072(14)
C5 0.0343(17) 0.0257(17) 0.0279(17) 0.0016(13) 0.0144(15) 0.0013(13)
C6 0.0405(18) 0.0330(18) 0.0268(17) -0.0019(14) 0.0182(15) -0.0096(14)
C7 0.0372(18) 0.0336(19) 0.0319(18) -0.0013(15) 0.0151(16) 0.0069(14)
C8 0.0267(17) 0.052(2) 0.041(2) 0.0036(17) 0.0139(16) 0.0052(15)
C20 0.0319(16) 0.0232(16) 0.0196(15) 0.0033(12) 0.0134(13) 0.0021(12)
C21 0.0411(18) 0.0262(17) 0.0249(16) 0.0005(13) 0.0209(15) -0.0009(13)
C22 0.057(2) 0.036(2) 0.038(2) -0.0010(16) 0.0353(19) 0.0018(16)
C23 0.069(2) 0.036(2) 0.035(2) -0.0112(16) 0.034(2) -0.0087(17)
C24 0.049(2) 0.0309(18) 0.0234(17) -0.0047(14) 0.0162(16) -0.0109(15)
C25 0.0384(17) 0.0252(17) 0.0172(15) 0.0007(13) 0.0125(14) -0.0050(13)
C26 0.0424(18) 0.0362(19) 0.0367(19) -0.0025(15) 0.0278(16) -0.0021(15)
C27 0.089(3) 0.067(3) 0.051(3) -0.004(2) 0.039(2) -0.036(2)
C28 0.047(2) 0.062(3) 0.099(4) -0.014(3) 0.048(2) 0.001(2)
C29 0.0312(16) 0.0286(17) 0.0256(17) -0.0001(13) 0.0106(14) -0.0057(13)
C210 0.055(2) 0.038(2) 0.035(2) -0.0029(16) 0.0261(18) -0.0146(16)
C211 0.0357(19) 0.058(3) 0.045(2) 0.0152(19) 0.0120(18) -0.0033(17)
C30 0.0208(14) 0.0214(16) 0.0164(14) -0.0003(12) 0.0053(12) 0.0025(11)
C31 0.0214(14) 0.0224(16) 0.0214(15) 0.0005(12) 0.0074(13) 0.0003(11)
C32 0.0230(15) 0.0262(17) 0.0276(17) -0.0017(13) 0.0081(14) -0.0030(12)
C33 0.0240(15) 0.0316(18) 0.0221(17) -0.0007(13) 0.0026(14) 0.0012(13)
C34 0.0335(17) 0.0336(18) 0.0181(16) 0.0001(13) 0.0105(14) 0.0058(13)
C35 0.0256(15) 0.0296(17) 0.0211(16) 0.0021(13) 0.0100(13) 0.0037(12)
C36 0.0246(15) 0.0345(18) 0.0332(18) -0.0045(14) 0.0163(14) -0.0047(13)
C37 0.058(2) 0.049(2) 0.045(2) 0.0057(18) 0.036(2) -0.0027(18)
C38 0.0300(18) 0.067(3) 0.050(2) -0.0139(19) 0.0245(18) -0.0049(17)
C39 0.0272(16) 0.044(2) 0.0221(16) -0.0014(14) 0.0136(14) 0.0004(14)
C310 0.0410(19) 0.056(2) 0.040(2) 0.0008(18) 0.0255(18) 0.0041(17)
C311 0.0423(19) 0.050(2) 0.0320(19) 0.0046(16) 0.0211(16) -0.0033(16)
C40 0.0186(13) 0.0211(15) 0.0150(14) -0.0003(11) 0.0042(12) 0.0009(11)
C41 0.0265(15) 0.0249(16) 0.0199(15) -0.0010(12) 0.0102(13) -0.0003(12)
C42 0.0350(17) 0.0322(18) 0.0214(16) -0.0019(13) 0.0130(14) 0.0010(14)
C43 0.0267(16) 0.0270(17) 0.0199(16) -0.0014(13) 0.0029(13) -0.0002(12)
C44 0.0223(15) 0.0248(17) 0.0263(17) -0.0003(13) 0.0075(13) -0.0010(12)
C45 0.0227(14) 0.0209(16) 0.0217(16) 0.0010(12) 0.0081(13) -0.0003(11)
C46 0.0347(17) 0.044(2) 0.0257(17) -0.0086(14) 0.0201(15) -0.0102(14)
C47 0.046(2) 0.067(3) 0.050(2) -0.023(2) 0.0346(19) -0.0154(18)
C48 0.062(2) 0.055(2) 0.033(2) -0.0023(17) 0.0288(19) -0.0196(19)
C49 0.0222(15) 0.0362(18) 0.0239(16) -0.0037(13) 0.0116(13) -0.0027(12)
C410 0.052(2) 0.044(2) 0.041(2) 0.0011(17) 0.0304(19) -0.0044(17)
C411 0.0275(17) 0.062(2) 0.047(2) -0.0056(18) 0.0220(17) 0.0033(16)
C50 0.0276(15) 0.0221(15) 0.0179(14) 0.0020(12) 0.0123(13) 0.0006(12)
C51 0.0244(14) 0.0248(16) 0.0198(15) 0.0007(13) 0.0104(13) -0.0003(12)
C52 0.0441(19) 0.0357(19) 0.0278(17) -0.0114(15) 0.0184(16) -0.0135(15)
C53 0.059(2) 0.044(2) 0.0344(19) -0.0133(16) 0.0328(18) -0.0064(17)
C54 0.0392(18) 0.038(2) 0.0392(19) -0.0069(15) 0.0284(17) -0.0029(14)
C55 0.0285(15) 0.0242(16) 0.0262(16) 0.0003(13) 0.0171(14) -0.0007(12)
C56 0.0253(15) 0.0312(18) 0.0264(16) -0.0059(13) 0.0122(14) -0.0080(13)
C57 0.047(2) 0.044(2) 0.038(2) -0.0052(16) 0.0255(17) -0.0151(16)
C58 0.0309(18) 0.050(2) 0.047(2) 0.0025(18) 0.0148(17) -0.0034(16)
C59 0.0274(15) 0.0297(17) 0.0361(18) -0.0004(14) 0.0198(15) -0.0028(13)
C510 0.0342(18) 0.036(2) 0.075(3) -0.0029(19) 0.028(2) 0.0031(15)
C511 0.052(2) 0.043(2) 0.057(2) 0.0107(19) 0.029(2) -0.0117(17)
Li1 0.028(3) 0.031(3) 0.027(3) -0.001(2) 0.013(2) -0.007(2)
Li2 0.034(3) 0.023(3) 0.022(3) 0.002(2) 0.012(2) -0.002(2)
Li3 0.027(3) 0.034(3) 0.025(3) -0.003(2) 0.011(2) -0.003(2)
Li4 0.027(3) 0.034(3) 0.028(3) -0.002(2) 0.014(2) -0.004(2)

loop_
_atom_type_symbol
_atom_type_description
_atom_type_scat_dispersion_real
_atom_type_scat_dispersion_imag
_atom_type_scat_source
C C 0.0033 0.0016 'International Tables Vol C Tables 4.2.6.8 and 6.1.1.4'
H H 0.0000 0.0000 'International Tables Vol C Tables 4.2.6.8 and 6.1.1.4'
Li Li -0.0003 0.0001 'International Tables Vol C Tables 4.2.6.8 and 6.1.1.4'
N N 0.0061 0.0033 'International Tables Vol C Tables 4.2.6.8 and 6.1.1.4'
O O 0.0106 0.0060 'International Tables Vol C Tables 4.2.6.8 and 6.1.1.4'
Si Si 0.0817 0.0704 'International Tables Vol C Tables 4.2.6.8 and 6.1.1.4'

loop_
_geom_angle_atom_site_label_1
_geom_angle_atom_site_label_2
_geom_angle_atom_site_label_3
_geom_angle
_geom_angle_site_symmetry_1
_geom_angle_site_symmetry_3
_geom_angle_publ_flag
O1 Si1 N31 104.85(10) . . ?
O1 Si1 C2 112.50(13) . . ?
N31 Si1 C2 110.79(13) . . ?
O1 Si1 C1 108.45(13) . . ?
N31 Si1 C1 111.83(13) . . ?
C2 Si1 C1 108.41(15) . . ?
O1 Si1 Li1 46.94(13) . . ?
N31 Si1 Li1 58.32(13) . . ?
C2 Si1 Li1 121.69(15) . . ?
C1 Si1 Li1 129.33(16) . . ?
N31 Si1 Li2 90.08(12) . . ?
C2 Si1 Li2 149.59(14) . . ?
C1 Si1 Li2 82.14(14) . . ?
Li1 Si1 Li2 50.94(14) . . ?
N21 Si2 N31 101.35(11) . . ?
N21 Si2 C3 116.03(13) . . ?
N31 Si2 C3 107.88(12) . . ?
N21 Si2 C4 115.17(13) . . ?
N31 Si2 C4 113.50(12) . . ?
C3 Si2 C4 103.10(14) . . ?
N21 Si2 Li1 49.08(13) . . ?
N31 Si2 Li1 56.38(13) . . ?
C3 Si2 Li1 109.31(14) . . ?
C4 Si2 Li1 147.59(15) . . ?
N51 Si3 N41 101.49(11) . . ?
N51 Si3 C5 116.05(13) . . ?
N41 Si3 C5 108.15(12) . . ?
N51 Si3 C6 115.69(13) . . ?
N41 Si3 C6 112.53(13) . . ?
C5 Si3 C6 103.04(14) . . ?
N51 Si3 Li4 48.96(13) . . ?
N41 Si3 Li4 56.74(13) . . ?
C5 Si3 Li4 109.43(14) . . ?
C6 Si3 Li4 147.53(15) . . ?
O2 Si4 N41 104.80(11) . . ?
O2 Si4 C7 112.06(13) . . ?
N41 Si4 C7 110.63(12) . . ?
O2 Si4 C8 108.79(13) . . ?
N41 Si4 C8 111.75(14) . . ?
C7 Si4 C8 108.80(15) . . ?
O2 Si4 Li4 46.74(13) . . ?
N41 Si4 Li4 58.52(13) . . ?
C7 Si4 Li4 120.69(15) . . ?
C8 Si4 Li4 129.93(16) . . ?
N41 Si4 Li3 90.64(12) . . ?
C7 Si4 Li3 149.04(15) . . ?
C8 Si4 Li3 81.96(15) . . ?
Li4 Si4 Li3 51.75(14) . . ?
Si1 O1 Li3 140.25(19) . . ?
Si1 O1 Li1 93.86(18) . . ?
Li3 O1 Li1 125.7(2) . . ?
Si1 O1 Li2 111.41(17) . . ?
Li3 O1 Li2 83.7(2) . . ?
Li1 O1 Li2 77.4(2) . . ?
Si4 O2 Li2 141.1(2) . . ?
Si4 O2 Li4 94.40(18) . . ?
Li2 O2 Li4 124.1(2) . . ?
Si4 O2 Li3 111.23(18) . . ?
Li2 O2 Li3 84.1(2) . . ?
Li4 O2 Li3 78.7(2) . . ?
C20 N21 Si2 124.11(19) . . ?
C20 N21 Li1 132.2(2) . . ?
Si2 N21 Li1 90.59(18) . . ?
C20 N21 Li2 103.7(2) . . ?
Si2 N21 Li2 124.18(19) . . ?
Li1 N21 Li2 74.3(2) . . ?
C30 N31 Si1 117.68(18) . . ?
C30 N31 Si2 119.60(18) . . ?
Si1 N31 Si2 121.60(12) . . ?
C30 N31 Li1 121.2(2) . . ?
Si1 N31 Li1 78.69(16) . . ?
Si2 N31 Li1 81.64(16) . . ?
C40 N41 Si4 117.94(17) . . ?
C40 N41 Si3 119.36(18) . . ?
Si4 N41 Si3 121.61(12) . . ?
C40 N41 Li4 121.1(2) . . ?
Si4 N41 Li4 78.92(15) . . ?
Si3 N41 Li4 81.38(16) . . ?
C50 N51 Si3 126.57(19) . . ?
C50 N51 Li4 131.2(2) . . ?
Si3 N51 Li4 91.04(18) . . ?
C50 N51 Li3 101.3(2) . . ?
Si3 N51 Li3 123.21(18) . . ?
Li4 N51 Li3 74.8(2) . . ?
Si1 C1 H1A 109.5 . . ?
Si1 C1 H1B 109.5 . . ?
H1A C1 H1B 109.5 . . ?
Si1 C1 H1C 109.5 . . ?
H1A C1 H1C 109.5 . . ?
H1B C1 H1C 109.5 . . ?
Si1 C2 H2A 109.5 . . ?
Si1 C2 H2B 109.5 . . ?
H2A C2 H2B 109.5 . . ?
Si1 C2 H2C 109.5 . . ?
H2A C2 H2C 109.5 . . ?
H2B C2 H2C 109.5 . . ?
Si2 C3 H3A 109.5 . . ?
Si2 C3 H3B 109.5 . . ?
H3A C3 H3B 109.5 . . ?
Si2 C3 H3C 109.5 . . ?
H3A C3 H3C 109.5 . . ?
H3B C3 H3C 109.5 . . ?
Si2 C4 H4A 109.5 . . ?
Si2 C4 H4B 109.5 . . ?
H4A C4 H4B 109.5 . . ?
Si2 C4 H4C 109.5 . . ?
H4A C4 H4C 109.5 . . ?
H4B C4 H4C 109.5 . . ?
Si3 C5 H5A 109.5 . . ?
Si3 C5 H5B 109.5 . . ?
H5A C5 H5B 109.5 . . ?
Si3 C5 H5C 109.5 . . ?
H5A C5 H5C 109.5 . . ?
H5B C5 H5C 109.5 . . ?
Si3 C6 H6A 109.5 . . ?
Si3 C6 H6B 109.5 . . ?
H6A C6 H6B 109.5 . . ?
Si3 C6 H6C 109.5 . . ?
H6A C6 H6C 109.5 . . ?
H6B C6 H6C 109.5 . . ?
Si4 C7 H7A 109.5 . . ?
Si4 C7 H7B 109.5 . . ?
H7A C7 H7B 109.5 . . ?
Si4 C7 H7C 109.5 . . ?
H7A C7 H7C 109.5 . . ?
H7B C7 H7C 109.5 . . ?
Si4 C8 H8A 109.5 . . ?
Si4 C8 H8B 109.5 . . ?
H8A C8 H8B 109.5 . . ?
Si4 C8 H8C 109.5 . . ?
H8A C8 H8C 109.5 . . ?
H8B C8 H8C 109.5 . . ?
C21 C20 N21 120.0(3) . . ?
C21 C20 C25 117.9(3) . . ?
N21 C20 C25 122.0(3) . . ?
C21 C20 Li2 127.9(2) . . ?
N21 C20 Li2 45.86(16) . . ?
C25 C20 Li2 94.0(2) . . ?
C22 C21 C20 120.0(3) . . ?
C22 C21 C26 119.2(3) . . ?
C20 C21 C26 120.7(3) . . ?
C23 C22 C21 121.4(3) . . ?
C23 C22 H22 119.3 . . ?
C21 C22 H22 119.3 . . ?
C24 C23 C22 119.2(3) . . ?
C24 C23 H23 120.4 . . ?
C22 C23 H23 120.4 . . ?
C23 C24 C25 122.1(3) . . ?
C23 C24 H24 119.0 . . ?
C25 C24 H24 119.0 . . ?
C24 C25 C20 119.5(3) . . ?
C24 C25 C29 118.1(3) . . ?
C20 C25 C29 122.4(3) . . ?
C27 C26 C21 111.7(3) . . ?
C27 C26 C28 111.8(3) . . ?
C21 C26 C28 113.0(3) . . ?
C27 C26 H26 106.6 . . ?
C21 C26 H26 106.6 . . ?
C28 C26 H26 106.6 . . ?
C26 C27 H27A 109.5 . . ?
C26 C27 H27B 109.5 . . ?
H27A C27 H27B 109.5 . . ?
C26 C27 H27C 109.5 . . ?
H27A C27 H27C 109.5 . . ?
H27B C27 H27C 109.5 . . ?
C26 C28 H28A 109.5 . . ?
C26 C28 H28B 109.5 . . ?
H28A C28 H28B 109.5 . . ?
C26 C28 H28C 109.5 . . ?
H28A C28 H28C 109.5 . . ?
H28B C28 H28C 109.5 . . ?
C25 C29 C210 112.4(3) . . ?
C25 C29 C211 111.4(3) . . ?
C210 C29 C211 108.9(3) . . ?
C25 C29 H29 108.0 . . ?
C210 C29 H29 108.0 . . ?
C211 C29 H29 108.0 . . ?
C29 C210 H21A 109.5 . . ?
C29 C210 H21B 109.5 . . ?
H21A C210 H21B 109.5 . . ?
C29 C210 H21C 109.5 . . ?
H21A C210 H21C 109.5 . . ?
H21B C210 H21C 109.5 . . ?
C29 C211 H21D 109.5 . . ?
C29 C211 H21E 109.5 . . ?
H21D C211 H21E 109.5 . . ?
C29 C211 H21F 109.5 . . ?
H21D C211 H21F 109.5 . . ?
H21E C211 H21F 109.5 . . ?
C35 C30 C31 119.4(2) . . ?
C35 C30 N31 121.1(2) . . ?
C31 C30 N31 119.5(2) . . ?
C32 C31 C30 118.8(3) . . ?
C32 C31 C36 118.6(2) . . ?
C30 C31 C36 122.6(2) . . ?
C33 C32 C31 121.6(3) . . ?
C33 C32 H32 119.2 . . ?
C31 C32 H32 119.2 . . ?
C34 C33 C32 119.0(3) . . ?
C34 C33 H33 120.5 . . ?
C32 C33 H33 120.5 . . ?
C33 C34 C35 121.7(3) . . ?
C33 C34 H34 119.1 . . ?
C35 C34 H34 119.1 . . ?
C34 C35 C30 119.2(3) . . ?
C34 C35 C39 118.1(3) . . ?
C30 C35 C39 122.7(3) . . ?
C31 C36 C37 112.0(3) . . ?
C31 C36 C38 113.5(3) . . ?
C37 C36 C38 110.4(3) . . ?
C31 C36 Li1 102.25(19) . . ?
C37 C36 Li1 78.2(2) . . ?
C38 C36 Li1 135.1(2) . . ?
C31 C36 H36 106.9 . . ?
C37 C36 H36 106.9 . . ?
C38 C36 H36 106.9 . . ?
C36 C37 H37A 109.5 . . ?
C36 C37 H37B 109.5 . . ?
H37A C37 H37B 109.5 . . ?
C36 C37 H37C 109.5 . . ?
H37A C37 H37C 109.5 . . ?
H37B C37 H37C 109.5 . . ?
C36 C38 H38A 109.5 . . ?
C36 C38 H38B 109.5 . . ?
H38A C38 H38B 109.5 . . ?
C36 C38 H38C 109.5 . . ?
H38A C38 H38C 109.5 . . ?
H38B C38 H38C 109.5 . . ?
C35 C39 C310 113.9(3) . . ?
C35 C39 C311 110.2(2) . . ?
C310 C39 C311 109.4(3) . . ?
C35 C39 H39 107.7 . . ?
C310 C39 H39 107.7 . . ?
C311 C39 H39 107.7 . . ?
C39 C310 H31A 109.5 . . ?
C39 C310 H31B 109.5 . . ?
H31A C310 H31B 109.5 . . ?
C39 C310 H31C 109.5 . . ?
H31A C310 H31C 109.5 . . ?
H31B C310 H31C 109.5 . . ?
C39 C311 H31D 109.5 . . ?
C39 C311 H31E 109.5 . . ?
H31D C311 H31E 109.5 . . ?
C39 C311 H31F 109.5 . . ?
H31D C311 H31F 109.5 . . ?
H31E C311 H31F 109.5 . . ?
C41 C40 C45 119.3(2) . . ?
C41 C40 N41 121.4(2) . . ?
C45 C40 N41 119.2(2) . . ?
C42 C41 C40 119.2(3) . . ?
C42 C41 C46 117.8(3) . . ?
C40 C41 C46 122.9(2) . . ?
C43 C42 C41 121.7(3) . . ?
C43 C42 H42 119.2 . . ?
C41 C42 H42 119.2 . . ?
C44 C43 C42 119.0(3) . . ?
C44 C43 H43 120.5 . . ?
C42 C43 H43 120.5 . . ?
C43 C44 C45 121.6(3) . . ?
C43 C44 H44 119.2 . . ?
C45 C44 H44 119.2 . . ?
C44 C45 C40 119.0(3) . . ?
C44 C45 C49 118.5(2) . . ?
C40 C45 C49 122.5(2) . . ?
C41 C46 C47 112.5(3) . . ?
C41 C46 C48 110.0(3) . . ?
C47 C46 C48 110.2(3) . . ?
C41 C46 H46 108.0 . . ?
C47 C46 H46 108.0 . . ?
C48 C46 H46 108.0 . . ?
C46 C47 H47A 109.5 . . ?
C46 C47 H47B 109.5 . . ?
H47A C47 H47B 109.5 . . ?
C46 C47 H47C 109.5 . . ?
H47A C47 H47C 109.5 . . ?
H47B C47 H47C 109.5 . . ?
C46 C48 H48A 109.5 . . ?
C46 C48 H48B 109.5 . . ?
H48A C48 H48B 109.5 . . ?
C46 C48 H48C 109.5 . . ?
H48A C48 H48C 109.5 . . ?
H48B C48 H48C 109.5 . . ?
C45 C49 C411 113.4(2) . . ?
C45 C49 C410 111.7(2) . . ?
C411 C49 C410 110.5(3) . . ?
C45 C49 Li4 102.75(19) . . ?
C411 C49 Li4 136.5(2) . . ?
C410 C49 Li4 75.2(2) . . ?
C45 C49 H49 106.9 . . ?
C411 C49 H49 106.9 . . ?
C410 C49 H49 106.9 . . ?
C49 C410 H41A 109.5 . . ?
C49 C410 H41B 109.5 . . ?
H41A C410 H41B 109.5 . . ?
C49 C410 H41C 109.5 . . ?
H41A C410 H41C 109.5 . . ?
H41B C410 H41C 109.5 . . ?
C49 C411 H41D 109.5 . . ?
C49 C411 H41E 109.5 . . ?
H41D C411 H41E 109.5 . . ?
C49 C411 H41F 109.5 . . ?
H41D C411 H41F 109.5 . . ?
H41E C411 H41F 109.5 . . ?
C51 C50 N51 122.2(2) . . ?
C51 C50 C55 117.6(3) . . ?
N51 C50 C55 120.1(2) . . ?
C51 C50 Li3 92.2(2) . . ?
N51 C50 Li3 47.72(16) . . ?
C55 C50 Li3 128.5(2) . . ?
C52 C51 C50 120.1(3) . . ?
C52 C51 C56 117.5(3) . . ?
C50 C51 C56 122.4(3) . . ?
C53 C52 C51 122.0(3) . . ?
C53 C52 H52 119.0 . . ?
C51 C52 H52 119.0 . . ?
C52 C53 C54 118.6(3) . . ?
C52 C53 H53 120.7 . . ?
C54 C53 H53 120.7 . . ?
C53 C54 C55 121.7(3) . . ?
C53 C54 H54 119.1 . . ?
C55 C54 H54 119.1 . . ?
C54 C55 C50 119.9(3) . . ?
C54 C55 C59 119.7(3) . . ?
C50 C55 C59 120.3(3) . . ?
C51 C56 C58 112.3(3) . . ?
C51 C56 C57 111.1(3) . . ?
C58 C56 C57 109.8(2) . . ?
C51 C56 H56 107.8 . . ?
C58 C56 H56 107.8 . . ?
C57 C56 H56 107.8 . . ?
C56 C57 H57A 109.5 . . ?
C56 C57 H57B 109.5 . . ?
H57A C57 H57B 109.5 . . ?
C56 C57 H57C 109.5 . . ?
H57A C57 H57C 109.5 . . ?
H57B C57 H57C 109.5 . . ?
C56 C58 H58A 109.5 . . ?
C56 C58 H58B 109.5 . . ?
H58A C58 H58B 109.5 . . ?
C56 C58 H58C 109.5 . . ?
H58A C58 H58C 109.5 . . ?
H58B C58 H58C 109.5 . . ?
C55 C59 C511 111.1(3) . . ?
C55 C59 C510 114.5(3) . . ?
C511 C59 C510 110.5(3) . . ?
C55 C59 H59 106.8 . . ?
C511 C59 H59 106.8 . . ?
C510 C59 H59 106.8 . . ?
C59 C510 H51A 109.5 . . ?
C59 C510 H51B 109.5 . . ?
H51A C510 H51B 109.5 . . ?
C59 C510 H51C 109.5 . . ?
H51A C510 H51C 109.5 . . ?
H51B C510 H51C 109.5 . . ?
C59 C511 H51D 109.5 . . ?
C59 C511 H51E 109.5 . . ?
H51D C511 H51E 109.5 . . ?
C59 C511 H51F 109.5 . . ?
H51D C511 H51F 109.5 . . ?
H51E C511 H51F 109.5 . . ?
O1 Li1 N21 100.0(2) . . ?
O1 Li1 N31 81.9(2) . . ?
N21 Li1 N31 79.53(19) . . ?
O1 Li1 Li2 53.49(17) . . ?
N21 Li1 Li2 53.18(17) . . ?
N31 Li1 Li2 97.2(2) . . ?
O1 Li1 Si1 39.20(11) . . ?
N21 Li1 Si1 93.74(19) . . ?
N31 Li1 Si1 42.99(11) . . ?
Li2 Li1 Si1 73.85(18) . . ?
O1 Li1 Si2 102.7(2) . . ?
N21 Li1 Si2 40.33(11) . . ?
N31 Li1 Si2 41.98(10) . . ?
Li2 Li1 Si2 81.02(18) . . ?
Si1 Li1 Si2 73.50(13) . . ?
O1 Li1 C36 125.6(2) . . ?
N21 Li1 C36 120.5(2) . . ?
N31 Li1 C36 72.52(16) . . ?
Li2 Li1 C36 169.4(3) . . ?
Si1 Li1 C36 99.36(18) . . ?
Si2 Li1 C36 89.29(16) . . ?
O1 Li1 Li3 26.97(13) . . ?
N21 Li1 Li3 103.5(2) . . ?
N31 Li1 Li3 108.9(2) . . ?
Li2 Li1 Li3 50.28(16) . . ?
Si1 Li1 Li3 66.13(14) . . ?
Si2 Li1 Li3 122.72(18) . . ?
C36 Li1 Li3 134.9(2) . . ?
O2 Li2 O1 96.1(2) . . ?
O2 Li2 N21 151.2(3) . . ?
O1 Li2 N21 95.5(2) . . ?
O2 Li2 Li1 121.2(3) . . ?
O1 Li2 Li1 49.10(17) . . ?
N21 Li2 Li1 52.50(18) . . ?
O2 Li2 Li3 50.31(17) . . ?
O1 Li2 Li3 45.80(15) . . ?
N21 Li2 Li3 135.8(3) . . ?
Li1 Li2 Li3 83.3(2) . . ?
O2 Li2 C20 125.2(2) . . ?
O1 Li2 C20 122.9(2) . . ?
N21 Li2 C20 30.44(11) . . ?
Li1 Li2 C20 74.72(19) . . ?
Li3 Li2 C20 148.2(2) . . ?
O2 Li2 Si1 119.8(2) . . ?
O1 Li2 Si1 30.28(9) . . ?
N21 Li2 Si1 81.32(17) . . ?
Li1 Li2 Si1 55.21(15) . . ?
Li3 Li2 Si1 71.51(16) . . ?
C20 Li2 Si1 111.72(17) . . ?
O2 Li2 Li4 28.29(13) . . ?
O1 Li2 Li4 87.93(19) . . ?
N21 Li2 Li4 176.5(3) . . ?
Li1 Li2 Li4 130.9(2) . . ?
Li3 Li2 Li4 47.61(15) . . ?
C20 Li2 Li4 146.7(2) . . ?
Si1 Li2 Li4 101.36(17) . . ?
O1 Li3 O2 96.0(2) . . ?
O1 Li3 N51 152.9(3) . . ?
O2 Li3 N51 94.6(2) . . ?
O1 Li3 Li4 122.4(3) . . ?
O2 Li3 Li4 48.79(17) . . ?
N51 Li3 Li4 51.79(17) . . ?
O1 Li3 Li2 50.46(17) . . ?
O2 Li3 Li2 45.55(16) . . ?
N51 Li3 Li2 133.6(2) . . ?
Li4 Li3 Li2 81.8(2) . . ?
O1 Li3 C50 126.2(2) . . ?
O2 Li3 C50 122.3(2) . . ?
N51 Li3 C50 30.96(11) . . ?
Li4 Li3 C50 74.28(18) . . ?
Li2 Li3 C50 145.4(2) . . ?
O1 Li3 Si4 118.8(2) . . ?
O2 Li3 Si4 30.45(10) . . ?
N51 Li3 Si4 81.24(16) . . ?
Li4 Li3 Si4 55.57(15) . . ?
Li2 Li3 Si4 71.68(16) . . ?
C50 Li3 Si4 112.18(17) . . ?
O1 Li3 Li1 27.30(13) . . ?
O2 Li3 Li1 85.35(19) . . ?
N51 Li3 Li1 179.8(3) . . ?
Li4 Li3 Li1 128.3(2) . . ?
Li2 Li3 Li1 46.43(15) . . ?
C50 Li3 Li1 149.1(2) . . ?
Si4 Li3 Li1 98.65(17) . . ?
O2 Li4 N51 99.3(2) . . ?
O2 Li4 N41 81.11(19) . . ?
N51 Li4 N41 79.06(19) . . ?
O2 Li4 Li3 52.48(17) . . ?
N51 Li4 Li3 53.38(18) . . ?
N41 Li4 Li3 95.9(2) . . ?
O2 Li4 Si4 38.86(11) . . ?
N51 Li4 Si4 93.21(18) . . ?
N41 Li4 Si4 42.56(10) . . ?
Li3 Li4 Si4 72.69(17) . . ?
O2 Li4 Si3 101.8(2) . . ?
N51 Li4 Si3 40.00(11) . . ?
N41 Li4 Si3 41.88(10) . . ?
Li3 Li4 Si3 80.41(18) . . ?
Si4 Li4 Si3 73.08(13) . . ?
O2 Li4 C49 126.4(2) . . ?
N51 Li4 C49 119.4(2) . . ?
N41 Li4 C49 72.39(16) . . ?
Li3 Li4 C49 167.9(3) . . ?
Si4 Li4 C49 99.53(18) . . ?
Si3 Li4 C49 88.49(16) . . ?
O2 Li4 Li2 27.62(14) . . ?
N51 Li4 Li2 103.9(2) . . ?
N41 Li4 Li2 108.7(2) . . ?
Li3 Li4 Li2 50.55(17) . . ?
Si4 Li4 Li2 66.39(14) . . ?
Si3 Li4 Li2 122.89(18) . . ?
C49 Li4 Li2 135.5(2) . . ?

loop_
_geom_bond_atom_site_label_1
_geom_bond_atom_site_label_2
_geom_bond_distance
_geom_bond_site_symmetry_2
_geom_bond_publ_flag
Si1 O1 1.620(2) . ?
Si1 N31 1.778(2) . ?
Si1 C2 1.852(3) . ?
Si1 C1 1.866(3) . ?
Si1 Li1 2.557(5) . ?
Si1 Li2 2.990(5) . ?
Si2 N21 1.706(2) . ?
Si2 N31 1.782(2) . ?
Si2 C3 1.870(3) . ?
Si2 C4 1.877(3) . ?
Si2 Li1 2.636(5) . ?
Si3 N51 1.703(2) . ?
Si3 N41 1.789(2) . ?
Si3 C5 1.870(3) . ?
Si3 C6 1.875(3) . ?
Si3 Li4 2.649(5) . ?
Si4 O2 1.622(2) . ?
Si4 N41 1.777(2) . ?
Si4 C7 1.852(3) . ?
Si4 C8 1.869(3) . ?
Si4 Li4 2.578(5) . ?
Si4 Li3 2.984(5) . ?
O1 Li3 1.851(5) . ?
O1 Li1 1.872(5) . ?
O1 Li2 1.991(5) . ?
O2 Li2 1.842(5) . ?
O2 Li4 1.883(5) . ?
O2 Li3 1.985(5) . ?
N21 C20 1.419(3) . ?
N21 Li1 1.992(5) . ?
N21 Li2 2.010(5) . ?
N31 C30 1.464(3) . ?
N31 Li1 2.219(5) . ?
N41 C40 1.456(3) . ?
N41 Li4 2.240(5) . ?
N51 C50 1.419(3) . ?
N51 Li4 1.998(6) . ?
N51 Li3 2.041(5) . ?
C1 H1A 0.9800 . ?
C1 H1B 0.9800 . ?
C1 H1C 0.9800 . ?
C2 H2A 0.9800 . ?
C2 H2B 0.9800 . ?
C2 H2C 0.9800 . ?
C3 H3A 0.9800 . ?
C3 H3B 0.9800 . ?
C3 H3C 0.9800 . ?
C4 H4A 0.9800 . ?
C4 H4B 0.9800 . ?
C4 H4C 0.9800 . ?
C5 H5A 0.9800 . ?
C5 H5B 0.9800 . ?
C5 H5C 0.9800 . ?
C6 H6A 0.9800 . ?
C6 H6B 0.9800 . ?
C6 H6C 0.9800 . ?
C7 H7A 0.9800 . ?
C7 H7B 0.9800 . ?
C7 H7C 0.9800 . ?
C8 H8A 0.9800 . ?
C8 H8B 0.9800 . ?
C8 H8C 0.9800 . ?
C20 C21 1.417(4) . ?
C20 C25 1.424(4) . ?
C20 Li2 2.721(6) . ?
C21 C22 1.397(4) . ?
C21 C26 1.520(4) . ?
C22 C23 1.376(5) . ?
C22 H22 0.9500 . ?
C23 C24 1.372(5) . ?
C23 H23 0.9500 . ?
C24 C25 1.393(4) . ?
C24 H24 0.9500 . ?
C25 C29 1.513(4) . ?
C26 C27 1.511(5) . ?
C26 C28 1.542(5) . ?
C26 H26 1.0000 . ?
C27 H27A 0.9800 . ?
C27 H27B 0.9800 . ?
C27 H27C 0.9800 . ?
C28 H28A 0.9800 . ?
C28 H28B 0.9800 . ?
C28 H28C 0.9800 . ?
C29 C210 1.533(4) . ?
C29 C211 1.536(4) . ?
C29 H29 1.0000 . ?
C210 H21A 0.9800 . ?
C210 H21B 0.9800 . ?
C210 H21C 0.9800 . ?
C211 H21D 0.9800 . ?
C211 H21E 0.9800 . ?
C211 H21F 0.9800 . ?
C30 C35 1.406(4) . ?
C30 C31 1.413(4) . ?
C31 C32 1.396(4) . ?
C31 C36 1.512(4) . ?
C32 C33 1.383(4) . ?
C32 H32 0.9500 . ?
C33 C34 1.376(4) . ?
C33 H33 0.9500 . ?
C34 C35 1.391(4) . ?
C34 H34 0.9500 . ?
C35 C39 1.515(4) . ?
C36 C37 1.533(4) . ?
C36 C38 1.541(4) . ?
C36 Li1 2.722(6) . ?
C36 H36 1.0000 . ?
C37 H37A 0.9800 . ?
C37 H37B 0.9800 . ?
C37 H37C 0.9800 . ?
C38 H38A 0.9800 . ?
C38 H38B 0.9800 . ?
C38 H38C 0.9800 . ?
C39 C310 1.527(4) . ?
C39 C311 1.544(4) . ?
C39 H39 1.0000 . ?
C310 H31A 0.9800 . ?
C310 H31B 0.9800 . ?
C310 H31C 0.9800 . ?
C311 H31D 0.9800 . ?
C311 H31E 0.9800 . ?
C311 H31F 0.9800 . ?
C40 C41 1.406(4) . ?
C40 C45 1.416(4) . ?
C41 C42 1.393(4) . ?
C41 C46 1.525(4) . ?
C42 C43 1.382(4) . ?
C42 H42 0.9500 . ?
C43 C44 1.380(4) . ?
C43 H43 0.9500 . ?
C44 C45 1.395(4) . ?
C44 H44 0.9500 . ?
C45 C49 1.517(4) . ?
C46 C47 1.533(4) . ?
C46 C48 1.537(5) . ?
C46 H46 1.0000 . ?
C47 H47A 0.9800 . ?
C47 H47B 0.9800 . ?
C47 H47C 0.9800 . ?
C48 H48A 0.9800 . ?
C48 H48B 0.9800 . ?
C48 H48C 0.9800 . ?
C49 C411 1.526(4) . ?
C49 C410 1.536(4) . ?
C49 Li4 2.706(6) . ?
C49 H49 1.0000 . ?
C410 H41A 0.9800 . ?
C410 H41B 0.9800 . ?
C410 H41C 0.9800 . ?
C411 H41D 0.9800 . ?
C411 H41E 0.9800 . ?
C411 H41F 0.9800 . ?
C50 C51 1.414(4) . ?
C50 C55 1.428(4) . ?
C50 Li3 2.705(6) . ?
C51 C52 1.389(4) . ?
C51 C56 1.523(4) . ?
C52 C53 1.378(4) . ?
C52 H52 0.9500 . ?
C53 C54 1.385(4) . ?
C53 H53 0.9500 . ?
C54 C55 1.387(4) . ?
C54 H54 0.9500 . ?
C55 C59 1.509(4) . ?
C56 C58 1.534(4) . ?
C56 C57 1.536(4) . ?
C56 H56 1.0000 . ?
C57 H57A 0.9800 . ?
C57 H57B 0.9800 . ?
C57 H57C 0.9800 . ?
C58 H58A 0.9800 . ?
C58 H58B 0.9800 . ?
C58 H58C 0.9800 . ?
C59 C511 1.524(4) . ?
C59 C510 1.524(4) . ?
C59 H59 1.0000 . ?
C510 H51A 0.9800 . ?
C510 H51B 0.9800 . ?
C510 H51C 0.9800 . ?
C511 H51D 0.9800 . ?
C511 H51E 0.9800 . ?
C511 H51F 0.9800 . ?
Li1 Li2 2.417(7) . ?
Li1 Li3 3.314(7) . ?
Li2 Li3 2.566(7) . ?
Li2 Li4 3.290(7) . ?
Li3 Li4 2.455(7) . ?

loop_
_geom_torsion_atom_site_label_1
_geom_torsion_atom_site_label_2
_geom_torsion_atom_site_label_3
_geom_torsion_atom_site_label_4
_geom_torsion
_geom_torsion_site_symmetry_1
_geom_torsion_site_symmetry_2
_geom_torsion_site_symmetry_3
_geom_torsion_site_symmetry_4
_geom_torsion_publ_flag
N31 Si1 O1 Li3 177.3(3) . . . . ?
C2 Si1 O1 Li3 -62.2(3) . . . . ?
C1 Si1 O1 Li3 57.7(3) . . . . ?
Li1 Si1 O1 Li3 -175.3(4) . . . . ?
Li2 Si1 O1 Li3 106.8(3) . . . . ?
N31 Si1 O1 Li1 -7.46(18) . . . . ?
C2 Si1 O1 Li1 113.03(19) . . . . ?
C1 Si1 O1 Li1 -127.06(19) . . . . ?
Li2 Si1 O1 Li1 -78.0(2) . . . . ?
N31 Si1 O1 Li2 70.53(19) . . . . ?
C2 Si1 O1 Li2 -168.99(19) . . . . ?
C1 Si1 O1 Li2 -49.1(2) . . . . ?
Li1 Si1 O1 Li2 78.0(2) . . . . ?
N41 Si4 O2 Li2 -179.5(3) . . . . ?
C7 Si4 O2 Li2 60.5(3) . . . . ?
C8 Si4 O2 Li2 -59.9(3) . . . . ?
Li4 Si4 O2 Li2 172.5(4) . . . . ?
Li3 Si4 O2 Li2 -107.9(4) . . . . ?
N41 Si4 O2 Li4 8.00(19) . . . . ?
C7 Si4 O2 Li4 -112.01(19) . . . . ?
C8 Si4 O2 Li4 127.7(2) . . . . ?
Li3 Si4 O2 Li4 79.6(2) . . . . ?
N41 Si4 O2 Li3 -71.61(19) . . . . ?
C7 Si4 O2 Li3 168.38(19) . . . . ?
C8 Si4 O2 Li3 48.0(2) . . . . ?
Li4 Si4 O2 Li3 -79.6(2) . . . . ?
N31 Si2 N21 C20 167.8(2) . . . . ?
C3 Si2 N21 C20 51.3(3) . . . . ?
C4 Si2 N21 C20 -69.2(3) . . . . ?
Li1 Si2 N21 C20 145.0(3) . . . . ?
N31 Si2 N21 Li1 22.87(17) . . . . ?
C3 Si2 N21 Li1 -93.65(19) . . . . ?
C4 Si2 N21 Li1 145.81(19) . . . . ?
N31 Si2 N21 Li2 -48.5(2) . . . . ?
C3 Si2 N21 Li2 -165.0(2) . . . . ?
C4 Si2 N21 Li2 74.4(2) . . . . ?
Li1 Si2 N21 Li2 -71.4(3) . . . . ?
O1 Si1 N31 C30 125.88(19) . . . . ?
C2 Si1 N31 C30 4.3(2) . . . . ?
C1 Si1 N31 C30 -116.8(2) . . . . ?
Li1 Si1 N31 C30 119.5(2) . . . . ?
Li2 Si1 N31 C30 161.6(2) . . . . ?
O1 Si1 N31 Si2 -66.32(16) . . . . ?
C2 Si1 N31 Si2 172.07(15) . . . . ?
C1 Si1 N31 Si2 51.00(19) . . . . ?
Li1 Si1 N31 Si2 -72.71(17) . . . . ?
Li2 Si1 N31 Si2 -30.56(16) . . . . ?
O1 Si1 N31 Li1 6.40(16) . . . . ?
C2 Si1 N31 Li1 -115.21(17) . . . . ?
C1 Si1 N31 Li1 123.72(18) . . . . ?
Li2 Si1 N31 Li1 42.16(16) . . . . ?
N21 Si2 N31 C30 -141.93(19) . . . . ?
C3 Si2 N31 C30 -19.6(2) . . . . ?
C4 Si2 N31 C30 94.0(2) . . . . ?
Li1 Si2 N31 C30 -121.3(2) . . . . ?
N21 Si2 N31 Si1 50.50(16) . . . . ?
C3 Si2 N31 Si1 172.84(14) . . . . ?
C4 Si2 N31 Si1 -73.58(18) . . . . ?
Li1 Si2 N31 Si1 71.15(17) . . . . ?
N21 Si2 N31 Li1 -20.65(16) . . . . ?
C3 Si2 N31 Li1 101.69(17) . . . . ?
C4 Si2 N31 Li1 -144.73(17) . . . . ?
O2 Si4 N41 C40 -126.28(19) . . . . ?
C7 Si4 N41 C40 -5.3(2) . . . . ?
C8 Si4 N41 C40 116.1(2) . . . . ?
Li4 Si4 N41 C40 -119.5(2) . . . . ?
Li3 Si4 N41 C40 -162.3(2) . . . . ?
O2 Si4 N41 Si3 65.73(16) . . . . ?
C7 Si4 N41 Si3 -173.31(15) . . . . ?
C8 Si4 N41 Si3 -51.9(2) . . . . ?
Li4 Si4 N41 Si3 72.55(18) . . . . ?
Li3 Si4 N41 Si3 29.68(16) . . . . ?
O2 Si4 N41 Li4 -6.83(16) . . . . ?
C7 Si4 N41 Li4 114.13(18) . . . . ?
C8 Si4 N41 Li4 -124.47(18) . . . . ?
Li3 Si4 N41 Li4 -42.87(16) . . . . ?
N51 Si3 N41 C40 141.74(19) . . . . ?
C5 Si3 N41 C40 19.2(2) . . . . ?
C6 Si3 N41 C40 -94.0(2) . . . . ?
Li4 Si3 N41 C40 120.9(2) . . . . ?
N51 Si3 N41 Si4 -50.43(16) . . . . ?
C5 Si3 N41 Si4 -172.99(15) . . . . ?
C6 Si3 N41 Si4 73.86(18) . . . . ?
Li4 Si3 N41 Si4 -71.25(17) . . . . ?
N51 Si3 N41 Li4 20.82(15) . . . . ?
C5 Si3 N41 Li4 -101.75(17) . . . . ?
C6 Si3 N41 Li4 145.11(17) . . . . ?
N41 Si3 N51 C50 -169.7(2) . . . . ?
C5 Si3 N51 C50 -52.7(3) . . . . ?
C6 Si3 N51 C50 68.2(3) . . . . ?
Li4 Si3 N51 C50 -146.5(3) . . . . ?
N41 Si3 N51 Li4 -23.20(17) . . . . ?
C5 Si3 N51 Li4 93.74(19) . . . . ?
C6 Si3 N51 Li4 -145.33(18) . . . . ?
N41 Si3 N51 Li3 49.3(2) . . . . ?
C5 Si3 N51 Li3 166.2(2) . . . . ?
C6 Si3 N51 Li3 -72.8(2) . . . . ?
Li4 Si3 N51 Li3 72.5(2) . . . . ?
Si2 N21 C20 C21 -94.9(3) . . . . ?
Li1 N21 C20 C21 34.2(4) . . . . ?
Li2 N21 C20 C21 115.4(3) . . . . ?
Si2 N21 C20 C25 89.2(3) . . . . ?
Li1 N21 C20 C25 -141.6(3) . . . . ?
Li2 N21 C20 C25 -60.5(3) . . . . ?
Si2 N21 C20 Li2 149.7(3) . . . . ?
Li1 N21 C20 Li2 -81.1(3) . . . . ?
N21 C20 C21 C22 -174.0(3) . . . . ?
C25 C20 C21 C22 2.0(4) . . . . ?
Li2 C20 C21 C22 -118.7(3) . . . . ?
N21 C20 C21 C26 3.9(4) . . . . ?
C25 C20 C21 C26 180.0(3) . . . . ?
Li2 C20 C21 C26 59.2(4) . . . . ?
C20 C21 C22 C23 -1.1(5) . . . . ?
C26 C21 C22 C23 -179.1(3) . . . . ?
C21 C22 C23 C24 0.0(5) . . . . ?
C22 C23 C24 C25 0.3(5) . . . . ?
C23 C24 C25 C20 0.7(5) . . . . ?
C23 C24 C25 C29 -179.9(3) . . . . ?
C21 C20 C25 C24 -1.8(4) . . . . ?
N21 C20 C25 C24 174.1(3) . . . . ?
Li2 C20 C25 C24 135.4(3) . . . . ?
C21 C20 C25 C29 178.8(3) . . . . ?
N21 C20 C25 C29 -5.2(4) . . . . ?
Li2 C20 C25 C29 -44.0(3) . . . . ?
C22 C21 C26 C27 81.4(4) . . . . ?
C20 C21 C26 C27 -96.5(4) . . . . ?
C22 C21 C26 C28 -45.7(4) . . . . ?
C20 C21 C26 C28 136.4(3) . . . . ?
C24 C25 C29 C210 56.7(4) . . . . ?
C20 C25 C29 C210 -124.0(3) . . . . ?
C24 C25 C29 C211 -65.9(4) . . . . ?
C20 C25 C29 C211 113.4(3) . . . . ?
Si1 N31 C30 C35 78.7(3) . . . . ?
Si2 N31 C30 C35 -89.3(3) . . . . ?
Li1 N31 C30 C35 172.1(3) . . . . ?
Si1 N31 C30 C31 -100.9(3) . . . . ?
Si2 N31 C30 C31 91.1(3) . . . . ?
Li1 N31 C30 C31 -7.5(4) . . . . ?
C35 C30 C31 C32 -6.2(4) . . . . ?
N31 C30 C31 C32 173.4(3) . . . . ?
C35 C30 C31 C36 174.4(3) . . . . ?
N31 C30 C31 C36 -6.0(4) . . . . ?
C30 C31 C32 C33 1.7(4) . . . . ?
C36 C31 C32 C33 -178.9(3) . . . . ?
C31 C32 C33 C34 2.6(5) . . . . ?
C32 C33 C34 C35 -2.3(5) . . . . ?
C33 C34 C35 C30 -2.2(5) . . . . ?
C33 C34 C35 C39 175.9(3) . . . . ?
C31 C30 C35 C34 6.5(4) . . . . ?
N31 C30 C35 C34 -173.1(3) . . . . ?
C31 C30 C35 C39 -171.5(3) . . . . ?
N31 C30 C35 C39 8.9(4) . . . . ?
C32 C31 C36 C37 -84.7(3) . . . . ?
C30 C31 C36 C37 94.7(3) . . . . ?
C32 C31 C36 C38 41.1(4) . . . . ?
C30 C31 C36 C38 -139.5(3) . . . . ?
C32 C31 C36 Li1 -166.8(2) . . . . ?
C30 C31 C36 Li1 12.6(3) . . . . ?
C34 C35 C39 C310 57.6(4) . . . . ?
C30 C35 C39 C310 -124.4(3) . . . . ?
C34 C35 C39 C311 -65.8(4) . . . . ?
C30 C35 C39 C311 112.2(3) . . . . ?
Si4 N41 C40 C41 -76.7(3) . . . . ?
Si3 N41 C40 C41 91.6(3) . . . . ?
Li4 N41 C40 C41 -170.5(3) . . . . ?
Si4 N41 C40 C45 102.1(3) . . . . ?
Si3 N41 C40 C45 -89.6(3) . . . . ?
Li4 N41 C40 C45 8.3(4) . . . . ?
C45 C40 C41 C42 -4.5(4) . . . . ?
N41 C40 C41 C42 174.2(3) . . . . ?
C45 C40 C41 C46 171.7(3) . . . . ?
N41 C40 C41 C46 -9.5(4) . . . . ?
C40 C41 C42 C43 0.7(5) . . . . ?
C46 C41 C42 C43 -175.8(3) . . . . ?
C41 C42 C43 C44 3.0(5) . . . . ?
C42 C43 C44 C45 -2.7(5) . . . . ?
C43 C44 C45 C40 -1.2(4) . . . . ?
C43 C44 C45 C49 179.4(3) . . . . ?
C41 C40 C45 C44 4.8(4) . . . . ?
N41 C40 C45 C44 -174.0(2) . . . . ?
C41 C40 C45 C49 -175.8(3) . . . . ?
N41 C40 C45 C49 5.4(4) . . . . ?
C42 C41 C46 C47 -58.8(4) . . . . ?
C40 C41 C46 C47 124.9(3) . . . . ?
C42 C41 C46 C48 64.5(4) . . . . ?
C40 C41 C46 C48 -111.8(3) . . . . ?
C44 C45 C49 C411 -37.8(4) . . . . ?
C40 C45 C49 C411 142.8(3) . . . . ?
C44 C45 C49 C410 87.8(3) . . . . ?
C40 C45 C49 C410 -91.6(3) . . . . ?
C44 C45 C49 Li4 166.8(2) . . . . ?
C40 C45 C49 Li4 -12.6(3) . . . . ?
Si3 N51 C50 C51 -88.2(3) . . . . ?
Li4 N51 C50 C51 139.0(3) . . . . ?
Li3 N51 C50 C51 59.4(3) . . . . ?
Si3 N51 C50 C55 96.0(3) . . . . ?
Li4 N51 C50 C55 -36.7(4) . . . . ?
Li3 N51 C50 C55 -116.4(3) . . . . ?
Si3 N51 C50 Li3 -147.6(3) . . . . ?
Li4 N51 C50 Li3 79.7(3) . . . . ?
N51 C50 C51 C52 -173.2(3) . . . . ?
C55 C50 C51 C52 2.6(4) . . . . ?
Li3 C50 C51 C52 -133.7(3) . . . . ?
N51 C50 C51 C56 6.7(4) . . . . ?
C55 C50 C51 C56 -177.4(3) . . . . ?
Li3 C50 C51 C56 46.3(3) . . . . ?
C50 C51 C52 C53 -1.2(5) . . . . ?
C56 C51 C52 C53 178.8(3) . . . . ?
C51 C52 C53 C54 -0.4(5) . . . . ?
C52 C53 C54 C55 0.6(5) . . . . ?
C53 C54 C55 C50 0.9(5) . . . . ?
C53 C54 C55 C59 179.3(3) . . . . ?
C51 C50 C55 C54 -2.5(4) . . . . ?
N51 C50 C55 C54 173.5(3) . . . . ?
Li3 C50 C55 C54 115.7(3) . . . . ?
C51 C50 C55 C59 179.2(3) . . . . ?
N51 C50 C55 C59 -4.9(4) . . . . ?
Li3 C50 C55 C59 -62.7(4) . . . . ?
C52 C51 C56 C58 63.3(4) . . . . ?
C50 C51 C56 C58 -116.6(3) . . . . ?
C52 C51 C56 C57 -60.1(4) . . . . ?
C50 C51 C56 C57 120.0(3) . . . . ?
C54 C55 C59 C511 -84.8(4) . . . . ?
C50 C55 C59 C511 93.6(3) . . . . ?
C54 C55 C59 C510 41.2(4) . . . . ?
C50 C55 C59 C510 -140.4(3) . . . . ?
Si1 O1 Li1 N21 83.6(2) . . . . ?
Li3 O1 Li1 N21 -100.1(3) . . . . ?
Li2 O1 Li1 N21 -27.5(2) . . . . ?
Si1 O1 Li1 N31 5.83(14) . . . . ?
Li3 O1 Li1 N31 -177.9(2) . . . . ?
Li2 O1 Li1 N31 -105.3(2) . . . . ?
Si1 O1 Li1 Li2 111.09(18) . . . . ?
Li3 O1 Li1 Li2 -72.6(3) . . . . ?
Li3 O1 Li1 Si1 176.3(3) . . . . ?
Li2 O1 Li1 Si1 -111.09(18) . . . . ?
Si1 O1 Li1 Si2 42.55(17) . . . . ?
Li3 O1 Li1 Si2 -141.2(2) . . . . ?
Li2 O1 Li1 Si2 -68.5(2) . . . . ?
Si1 O1 Li1 C36 -55.8(3) . . . . ?
Li3 O1 Li1 C36 120.4(3) . . . . ?
Li2 O1 Li1 C36 -166.9(3) . . . . ?
Si1 O1 Li1 Li3 -176.3(3) . . . . ?
Li2 O1 Li1 Li3 72.6(3) . . . . ?
C20 N21 Li1 O1 122.0(3) . . . . ?
Si2 N21 Li1 O1 -97.9(2) . . . . ?
Li2 N21 Li1 O1 27.6(2) . . . . ?
C20 N21 Li1 N31 -158.2(3) . . . . ?
Si2 N21 Li1 N31 -18.14(13) . . . . ?
Li2 N21 Li1 N31 107.4(2) . . . . ?
C20 N21 Li1 Li2 94.4(3) . . . . ?
Si2 N21 Li1 Li2 -125.49(19) . . . . ?
C20 N21 Li1 Si1 161.0(2) . . . . ?
Si2 N21 Li1 Si1 -58.89(15) . . . . ?
Li2 N21 Li1 Si1 66.60(19) . . . . ?
C20 N21 Li1 Si2 -140.1(3) . . . . ?
Li2 N21 Li1 Si2 125.49(19) . . . . ?
C20 N21 Li1 C36 -95.8(3) . . . . ?
Si2 N21 Li1 C36 44.3(2) . . . . ?
Li2 N21 Li1 C36 169.8(3) . . . . ?
C20 N21 Li1 Li3 94.7(3) . . . . ?
Si2 N21 Li1 Li3 -125.23(17) . . . . ?
Li2 N21 Li1 Li3 0.3(2) . . . . ?
C30 N31 Li1 O1 -121.0(2) . . . . ?
Si1 N31 Li1 O1 -5.40(13) . . . . ?
Si2 N31 Li1 O1 119.31(16) . . . . ?
C30 N31 Li1 N21 137.2(2) . . . . ?
Si1 N31 Li1 N21 -107.18(16) . . . . ?
Si2 N31 Li1 N21 17.53(13) . . . . ?
C30 N31 Li1 Li2 -172.5(2) . . . . ?
Si1 N31 Li1 Li2 -56.81(19) . . . . ?
Si2 N31 Li1 Li2 67.90(19) . . . . ?
C30 N31 Li1 Si1 -115.6(2) . . . . ?
Si2 N31 Li1 Si1 124.71(11) . . . . ?
C30 N31 Li1 Si2 119.6(2) . . . . ?
Si1 N31 Li1 Si2 -124.71(11) . . . . ?
C30 N31 Li1 C36 10.4(2) . . . . ?
Si1 N31 Li1 C36 126.00(14) . . . . ?
Si2 N31 Li1 C36 -109.29(13) . . . . ?
C30 N31 Li1 Li3 -122.0(2) . . . . ?
Si1 N31 Li1 Li3 -6.40(16) . . . . ?
Si2 N31 Li1 Li3 118.31(17) . . . . ?
N31 Si1 Li1 O1 171.5(2) . . . . ?
C2 Si1 Li1 O1 -92.21(19) . . . . ?
C1 Si1 Li1 O1 78.1(2) . . . . ?
Li2 Si1 Li1 O1 51.33(17) . . . . ?
O1 Si1 Li1 N21 -101.2(2) . . . . ?
N31 Si1 Li1 N21 70.30(18) . . . . ?
C2 Si1 Li1 N21 166.57(16) . . . . ?
C1 Si1 Li1 N21 -23.1(3) . . . . ?
Li2 Si1 Li1 N21 -49.89(17) . . . . ?
O1 Si1 Li1 N31 -171.5(2) . . . . ?
C2 Si1 Li1 N31 96.27(17) . . . . ?
C1 Si1 Li1 N31 -93.39(19) . . . . ?
Li2 Si1 Li1 N31 -120.2(2) . . . . ?
O1 Si1 Li1 Li2 -51.33(17) . . . . ?
N31 Si1 Li1 Li2 120.2(2) . . . . ?
C2 Si1 Li1 Li2 -143.54(18) . . . . ?
C1 Si1 Li1 Li2 26.8(3) . . . . ?
O1 Si1 Li1 Si2 -136.53(19) . . . . ?
N31 Si1 Li1 Si2 34.99(10) . . . . ?
C2 Si1 Li1 Si2 131.26(14) . . . . ?
C1 Si1 Li1 Si2 -58.4(2) . . . . ?
Li2 Si1 Li1 Si2 -85.20(16) . . . . ?
O1 Si1 Li1 C36 137.0(2) . . . . ?
N31 Si1 Li1 C36 -51.45(14) . . . . ?
C2 Si1 Li1 C36 44.8(2) . . . . ?
C1 Si1 Li1 C36 -144.85(16) . . . . ?
Li2 Si1 Li1 C36 -171.6(3) . . . . ?
O1 Si1 Li1 Li3 1.85(14) . . . . ?
N31 Si1 Li1 Li3 173.37(16) . . . . ?
C2 Si1 Li1 Li3 -90.36(17) . . . . ?
C1 Si1 Li1 Li3 80.0(2) . . . . ?
Li2 Si1 Li1 Li3 53.18(16) . . . . ?
N21 Si2 Li1 O1 90.5(2) . . . . ?
N31 Si2 Li1 O1 -62.25(19) . . . . ?
C3 Si2 Li1 O1 -161.32(18) . . . . ?
C4 Si2 Li1 O1 18.9(4) . . . . ?
N31 Si2 Li1 N21 -152.8(2) . . . . ?
C3 Si2 Li1 N21 108.15(17) . . . . ?
C4 Si2 Li1 N21 -71.6(3) . . . . ?
N21 Si2 Li1 N31 152.8(2) . . . . ?
C3 Si2 Li1 N31 -99.08(15) . . . . ?
C4 Si2 Li1 N31 81.1(3) . . . . ?
N21 Si2 Li1 Li2 41.29(17) . . . . ?
N31 Si2 Li1 Li2 -111.5(2) . . . . ?
C3 Si2 Li1 Li2 149.44(17) . . . . ?
C4 Si2 Li1 Li2 -30.3(4) . . . . ?
N21 Si2 Li1 Si1 116.99(17) . . . . ?
N31 Si2 Li1 Si1 -35.78(10) . . . . ?
C3 Si2 Li1 Si1 -134.85(12) . . . . ?
C4 Si2 Li1 Si1 45.4(3) . . . . ?
N21 Si2 Li1 C36 -143.0(2) . . . . ?
N31 Si2 Li1 C36 64.20(14) . . . . ?
C3 Si2 Li1 C36 -34.88(19) . . . . ?
C4 Si2 Li1 C36 145.3(2) . . . . ?
N21 Si2 Li1 Li3 70.8(2) . . . . ?
N31 Si2 Li1 Li3 -82.0(2) . . . . ?
C3 Si2 Li1 Li3 178.9(2) . . . . ?
C4 Si2 Li1 Li3 -0.8(4) . . . . ?
C31 C36 Li1 O1 54.8(3) . . . . ?
C37 C36 Li1 O1 -55.5(3) . . . . ?
C38 C36 Li1 O1 -162.6(3) . . . . ?
C31 C36 Li1 N21 -77.2(3) . . . . ?
C37 C36 Li1 N21 172.5(3) . . . . ?
C38 C36 Li1 N21 65.4(4) . . . . ?
C31 C36 Li1 N31 -11.2(2) . . . . ?
C37 C36 Li1 N31 -121.5(2) . . . . ?
C38 C36 Li1 N31 131.4(3) . . . . ?
C31 C36 Li1 Li2 -26.5(15) . . . . ?
C37 C36 Li1 Li2 -136.8(14) . . . . ?
C38 C36 Li1 Li2 116.1(14) . . . . ?
C31 C36 Li1 Si1 22.8(2) . . . . ?
C37 C36 Li1 Si1 -87.5(2) . . . . ?
C38 C36 Li1 Si1 165.4(3) . . . . ?
C31 C36 Li1 Si2 -50.4(2) . . . . ?
C37 C36 Li1 Si2 -160.6(2) . . . . ?
C38 C36 Li1 Si2 92.2(3) . . . . ?
C31 C36 Li1 Li3 88.3(3) . . . . ?
C37 C36 Li1 Li3 -22.0(3) . . . . ?
C38 C36 Li1 Li3 -129.1(4) . . . . ?
Si4 O2 Li2 O1 115.0(3) . . . . ?
Li4 O2 Li2 O1 -74.1(3) . . . . ?
Li3 O2 Li2 O1 -1.9(2) . . . . ?
Si4 O2 Li2 N21 1.9(8) . . . . ?
Li4 O2 Li2 N21 172.8(5) . . . . ?
Li3 O2 Li2 N21 -115.1(6) . . . . ?
Si4 O2 Li2 Li1 69.9(4) . . . . ?
Li4 O2 Li2 Li1 -119.2(3) . . . . ?
Li3 O2 Li2 Li1 -47.1(3) . . . . ?
Si4 O2 Li2 Li3 116.9(3) . . . . ?
Li4 O2 Li2 Li3 -72.1(3) . . . . ?
Si4 O2 Li2 C20 -23.1(5) . . . . ?
Li4 O2 Li2 C20 147.9(3) . . . . ?
Li3 O2 Li2 C20 -140.0(3) . . . . ?
Si4 O2 Li2 Si1 134.9(2) . . . . ?
Li4 O2 Li2 Si1 -54.1(3) . . . . ?
Li3 O2 Li2 Si1 18.0(2) . . . . ?
Si4 O2 Li2 Li4 -170.9(4) . . . . ?
Li3 O2 Li2 Li4 72.1(3) . . . . ?
Si1 O1 Li2 O2 144.06(17) . . . . ?
Li3 O1 Li2 O2 2.1(2) . . . . ?
Li1 O1 Li2 O2 -126.7(3) . . . . ?
Si1 O1 Li2 N21 -62.3(2) . . . . ?
Li3 O1 Li2 N21 155.7(2) . . . . ?
Li1 O1 Li2 N21 26.9(2) . . . . ?
Si1 O1 Li2 Li1 -89.2(2) . . . . ?
Li3 O1 Li2 Li1 128.8(2) . . . . ?
Si1 O1 Li2 Li3 142.0(2) . . . . ?
Li1 O1 Li2 Li3 -128.8(2) . . . . ?
Si1 O1 Li2 C20 -76.5(3) . . . . ?
Li3 O1 Li2 C20 141.5(3) . . . . ?
Li1 O1 Li2 C20 12.7(3) . . . . ?
Li3 O1 Li2 Si1 -142.0(2) . . . . ?
Li1 O1 Li2 Si1 89.2(2) . . . . ?
Si1 O1 Li2 Li4 116.92(14) . . . . ?
Li3 O1 Li2 Li4 -25.06(19) . . . . ?
Li1 O1 Li2 Li4 -153.9(2) . . . . ?
C20 N21 Li2 O2 -42.8(6) . . . . ?
Si2 N21 Li2 O2 167.5(5) . . . . ?
Li1 N21 Li2 O2 87.7(6) . . . . ?
C20 N21 Li2 O1 -156.1(2) . . . . ?
Si2 N21 Li2 O1 54.2(3) . . . . ?
Li1 N21 Li2 O1 -25.5(2) . . . . ?
C20 N21 Li2 Li1 -130.6(2) . . . . ?
Si2 N21 Li2 Li1 79.8(2) . . . . ?
C20 N21 Li2 Li3 -131.0(3) . . . . ?
Si2 N21 Li2 Li3 79.3(4) . . . . ?
Li1 N21 Li2 Li3 -0.5(4) . . . . ?
Si2 N21 Li2 C20 -149.7(3) . . . . ?
Li1 N21 Li2 C20 130.6(2) . . . . ?
C20 N21 Li2 Si1 177.06(17) . . . . ?
Si2 N21 Li2 Si1 27.4(2) . . . . ?
Li1 N21 Li2 Si1 -52.38(17) . . . . ?
O1 Li1 Li2 O2 68.8(3) . . . . ?
N21 Li1 Li2 O2 -145.8(4) . . . . ?
N31 Li1 Li2 O2 143.1(3) . . . . ?
Si1 Li1 Li2 O2 106.7(3) . . . . ?
Si2 Li1 Li2 O2 -178.0(3) . . . . ?
C36 Li1 Li2 O2 157.8(13) . . . . ?
Li3 Li1 Li2 O2 34.6(2) . . . . ?
N21 Li1 Li2 O1 145.4(3) . . . . ?
N31 Li1 Li2 O1 74.3(2) . . . . ?
Si1 Li1 Li2 O1 37.88(12) . . . . ?
Si2 Li1 Li2 O1 113.2(2) . . . . ?
C36 Li1 Li2 O1 89.0(14) . . . . ?
Li3 Li1 Li2 O1 -34.24(17) . . . . ?
O1 Li1 Li2 N21 -145.4(3) . . . . ?
N31 Li1 Li2 N21 -71.1(2) . . . . ?
Si1 Li1 Li2 N21 -107.55(19) . . . . ?
Si2 Li1 Li2 N21 -32.24(12) . . . . ?
C36 Li1 Li2 N21 -56.4(14) . . . . ?
Li3 Li1 Li2 N21 -179.7(2) . . . . ?
O1 Li1 Li2 Li3 34.24(17) . . . . ?
N21 Li1 Li2 Li3 179.7(2) . . . . ?
N31 Li1 Li2 Li3 108.6(2) . . . . ?
Si1 Li1 Li2 Li3 72.12(16) . . . . ?
Si2 Li1 Li2 Li3 147.43(19) . . . . ?
C36 Li1 Li2 Li3 123.3(14) . . . . ?
O1 Li1 Li2 C20 -168.9(2) . . . . ?
N21 Li1 Li2 C20 -23.52(12) . . . . ?
N31 Li1 Li2 C20 -94.62(19) . . . . ?
Si1 Li1 Li2 C20 -131.07(16) . . . . ?
Si2 Li1 Li2 C20 -55.76(12) . . . . ?
C36 Li1 Li2 C20 -79.9(14) . . . . ?
Li3 Li1 Li2 C20 156.8(2) . . . . ?
O1 Li1 Li2 Si1 -37.88(12) . . . . ?
N21 Li1 Li2 Si1 107.55(19) . . . . ?
N31 Li1 Li2 Si1 36.45(12) . . . . ?
Si2 Li1 Li2 Si1 75.31(11) . . . . ?
C36 Li1 Li2 Si1 51.1(14) . . . . ?
Li3 Li1 Li2 Si1 -72.12(16) . . . . ?
O1 Li1 Li2 Li4 35.6(3) . . . . ?
N21 Li1 Li2 Li4 -178.9(3) . . . . ?
N31 Li1 Li2 Li4 109.9(3) . . . . ?
Si1 Li1 Li2 Li4 73.5(3) . . . . ?
Si2 Li1 Li2 Li4 148.8(3) . . . . ?
C36 Li1 Li2 Li4 124.6(13) . . . . ?
Li3 Li1 Li2 Li4 1.4(2) . . . . ?
C21 C20 Li2 O2 59.0(4) . . . . ?
N21 C20 Li2 O2 156.4(4) . . . . ?
C25 C20 Li2 O2 -71.3(3) . . . . ?
C21 C20 Li2 O1 -68.6(4) . . . . ?
N21 C20 Li2 O1 28.7(2) . . . . ?
C25 C20 Li2 O1 161.0(3) . . . . ?
C21 C20 Li2 N21 -97.4(3) . . . . ?
C25 C20 Li2 N21 132.3(3) . . . . ?
C21 C20 Li2 Li1 -58.7(3) . . . . ?
N21 C20 Li2 Li1 38.7(2) . . . . ?
C25 C20 Li2 Li1 170.9(2) . . . . ?
C21 C20 Li2 Li3 -10.8(6) . . . . ?
N21 C20 Li2 Li3 86.6(5) . . . . ?
C25 C20 Li2 Li3 -141.2(4) . . . . ?
C21 C20 Li2 Si1 -100.5(3) . . . . ?
N21 C20 Li2 Si1 -3.13(18) . . . . ?
C25 C20 Li2 Si1 129.1(2) . . . . ?
C21 C20 Li2 Li4 86.4(4) . . . . ?
N21 C20 Li2 Li4 -176.3(5) . . . . ?
C25 C20 Li2 Li4 -44.0(4) . . . . ?
N31 Si1 Li2 O2 -156.6(2) . . . . ?
C2 Si1 Li2 O2 -21.9(4) . . . . ?
C1 Si1 Li2 O2 91.4(3) . . . . ?
Li1 Si1 Li2 O2 -109.2(3) . . . . ?
N31 Si1 Li2 O1 -114.31(17) . . . . ?
C2 Si1 Li2 O1 20.4(3) . . . . ?
C1 Si1 Li2 O1 133.65(19) . . . . ?
Li1 Si1 Li2 O1 -67.0(2) . . . . ?
O1 Si1 Li2 N21 116.9(2) . . . . ?
N31 Si1 Li2 N21 2.57(16) . . . . ?
C2 Si1 Li2 N21 137.3(2) . . . . ?
C1 Si1 Li2 N21 -109.47(18) . . . . ?
Li1 Si1 Li2 N21 49.92(19) . . . . ?
O1 Si1 Li2 Li1 67.0(2) . . . . ?
N31 Si1 Li2 Li1 -47.35(18) . . . . ?
C2 Si1 Li2 Li1 87.4(3) . . . . ?
C1 Si1 Li2 Li1 -159.4(2) . . . . ?
O1 Si1 Li2 Li3 -27.75(16) . . . . ?
N31 Si1 Li2 Li3 -142.07(15) . . . . ?
C2 Si1 Li2 Li3 -7.3(3) . . . . ?
C1 Si1 Li2 Li3 105.90(17) . . . . ?
Li1 Si1 Li2 Li3 -94.7(2) . . . . ?
N31 Si1 Li2 C20 4.17(18) . . . . ?
C2 Si1 Li2 C20 138.9(2) . . . . ?
C1 Si1 Li2 C20 -107.86(19) . . . . ?
Li1 Si1 Li2 C20 51.5(2) . . . . ?
N31 Si1 Li2 Li4 -179.66(15) . . . . ?
C2 Si1 Li2 Li4 -44.9(3) . . . . ?
C1 Si1 Li2 Li4 68.30(17) . . . . ?
Li1 Si1 Li2 Li4 -132.3(2) . . . . ?
Si1 O1 Li3 O2 -118.2(3) . . . . ?
Li1 O1 Li3 O2 67.6(3) . . . . ?
Li2 O1 Li3 O2 -1.9(2) . . . . ?
Si1 O1 Li3 N51 -5.7(8) . . . . ?
Li1 O1 Li3 N51 -179.9(5) . . . . ?
Li2 O1 Li3 N51 110.5(6) . . . . ?
Si1 O1 Li3 Li4 -74.1(4) . . . . ?
Li1 O1 Li3 Li4 111.8(3) . . . . ?
Li2 O1 Li3 Li4 42.2(3) . . . . ?
Si1 O1 Li3 Li2 -116.3(3) . . . . ?
Li1 O1 Li3 Li2 69.6(3) . . . . ?
Si1 O1 Li3 C50 19.7(5) . . . . ?
Li1 O1 Li3 C50 -154.5(3) . . . . ?
Li2 O1 Li3 C50 136.0(3) . . . . ?
Si1 O1 Li3 Si4 -139.5(2) . . . . ?
Li1 O1 Li3 Si4 46.3(3) . . . . ?
Li2 O1 Li3 Si4 -23.2(2) . . . . ?
Si1 O1 Li3 Li1 174.2(4) . . . . ?
Li2 O1 Li3 Li1 -69.6(3) . . . . ?
Si4 O2 Li3 O1 -141.04(17) . . . . ?
Li2 O2 Li3 O1 2.1(2) . . . . ?
Li4 O2 Li3 O1 128.6(2) . . . . ?
Si4 O2 Li3 N51 64.0(2) . . . . ?
Li2 O2 Li3 N51 -152.9(2) . . . . ?
Li4 O2 Li3 N51 -26.4(2) . . . . ?
Si4 O2 Li3 Li4 90.4(2) . . . . ?
Li2 O2 Li3 Li4 -126.5(2) . . . . ?
Si4 O2 Li3 Li2 -143.1(2) . . . . ?
Li4 O2 Li3 Li2 126.5(2) . . . . ?
Si4 O2 Li3 C50 78.8(3) . . . . ?
Li2 O2 Li3 C50 -138.1(3) . . . . ?
Li4 O2 Li3 C50 -11.6(3) . . . . ?
Li2 O2 Li3 Si4 143.1(2) . . . . ?
Li4 O2 Li3 Si4 -90.4(2) . . . . ?
Si4 O2 Li3 Li1 -115.85(15) . . . . ?
Li2 O2 Li3 Li1 27.27(19) . . . . ?
Li4 O2 Li3 Li1 153.8(2) . . . . ?
C50 N51 Li3 O1 42.4(7) . . . . ?
Si3 N51 Li3 O1 -168.6(5) . . . . ?
Li4 N51 Li3 O1 -87.5(7) . . . . ?
C50 N51 Li3 O2 155.1(2) . . . . ?
Si3 N51 Li3 O2 -55.9(3) . . . . ?
Li4 N51 Li3 O2 25.2(2) . . . . ?
C50 N51 Li3 Li4 129.9(2) . . . . ?
Si3 N51 Li3 Li4 -81.1(2) . . . . ?
C50 N51 Li3 Li2 128.4(3) . . . . ?
Si3 N51 Li3 Li2 -82.6(4) . . . . ?
Li4 N51 Li3 Li2 -1.5(3) . . . . ?
Si3 N51 Li3 C50 149.0(3) . . . . ?
Li4 N51 Li3 C50 -129.9(2) . . . . ?
C50 N51 Li3 Si4 -177.45(16) . . . . ?
Si3 N51 Li3 Si4 -28.4(2) . . . . ?
Li4 N51 Li3 Si4 52.64(16) . . . . ?
O2 Li2 Li3 O1 -177.3(3) . . . . ?
N21 Li2 Li3 O1 -36.0(3) . . . . ?
Li1 Li2 Li3 O1 -36.38(18) . . . . ?
C20 Li2 Li3 O1 -82.5(4) . . . . ?
Si1 Li2 Li3 O1 19.12(11) . . . . ?
Li4 Li2 Li3 O1 145.0(3) . . . . ?
O1 Li2 Li3 O2 177.3(3) . . . . ?
N21 Li2 Li3 O2 141.3(4) . . . . ?
Li1 Li2 Li3 O2 140.9(3) . . . . ?
C20 Li2 Li3 O2 94.8(4) . . . . ?
Si1 Li2 Li3 O2 -163.6(2) . . . . ?
Li4 Li2 Li3 O2 -37.65(18) . . . . ?
O2 Li2 Li3 N51 38.8(3) . . . . ?
O1 Li2 Li3 N51 -143.9(4) . . . . ?
N21 Li2 Li3 N51 -179.9(3) . . . . ?
Li1 Li2 Li3 N51 179.8(3) . . . . ?
C20 Li2 Li3 N51 133.6(4) . . . . ?
Si1 Li2 Li3 N51 -124.7(3) . . . . ?
Li4 Li2 Li3 N51 1.2(3) . . . . ?
O2 Li2 Li3 Li4 37.65(18) . . . . ?
O1 Li2 Li3 Li4 -145.0(3) . . . . ?
N21 Li2 Li3 Li4 179.0(4) . . . . ?
Li1 Li2 Li3 Li4 178.6(2) . . . . ?
C20 Li2 Li3 Li4 132.5(4) . . . . ?
Si1 Li2 Li3 Li4 -125.91(19) . . . . ?
O2 Li2 Li3 C50 84.0(4) . . . . ?
O1 Li2 Li3 C50 -98.6(4) . . . . ?
N21 Li2 Li3 C50 -134.7(4) . . . . ?
Li1 Li2 Li3 C50 -135.0(4) . . . . ?
C20 Li2 Li3 C50 178.9(3) . . . . ?
Si1 Li2 Li3 C50 -79.5(4) . . . . ?
Li4 Li2 Li3 C50 46.4(3) . . . . ?
O2 Li2 Li3 Si4 -18.68(12) . . . . ?
O1 Li2 Li3 Si4 158.6(2) . . . . ?
N21 Li2 Li3 Si4 122.6(4) . . . . ?
Li1 Li2 Li3 Si4 122.25(19) . . . . ?
C20 Li2 Li3 Si4 76.1(4) . . . . ?
Si1 Li2 Li3 Si4 177.75(14) . . . . ?
Li4 Li2 Li3 Si4 -56.34(15) . . . . ?
O2 Li2 Li3 Li1 -140.9(3) . . . . ?
O1 Li2 Li3 Li1 36.38(18) . . . . ?
N21 Li2 Li3 Li1 0.4(3) . . . . ?
C20 Li2 Li3 Li1 -46.1(4) . . . . ?
Si1 Li2 Li3 Li1 55.50(15) . . . . ?
Li4 Li2 Li3 Li1 -178.6(2) . . . . ?
C51 C50 Li3 O1 69.2(3) . . . . ?
N51 C50 Li3 O1 -157.6(4) . . . . ?
C55 C50 Li3 O1 -59.4(4) . . . . ?
C51 C50 Li3 O2 -162.9(3) . . . . ?
N51 C50 Li3 O2 -29.7(2) . . . . ?
C55 C50 Li3 O2 68.5(4) . . . . ?
C51 C50 Li3 N51 -133.2(3) . . . . ?
C55 C50 Li3 N51 98.2(3) . . . . ?
C51 C50 Li3 Li4 -172.0(2) . . . . ?
N51 C50 Li3 Li4 -38.8(2) . . . . ?
C55 C50 Li3 Li4 59.5(3) . . . . ?
C51 C50 Li3 Li2 139.9(4) . . . . ?
N51 C50 Li3 Li2 -86.9(4) . . . . ?
C55 C50 Li3 Li2 11.4(5) . . . . ?
C51 C50 Li3 Si4 -130.5(2) . . . . ?
N51 C50 Li3 Si4 2.73(18) . . . . ?
C55 C50 Li3 Si4 101.0(3) . . . . ?
C51 C50 Li3 Li1 46.5(4) . . . . ?
N51 C50 Li3 Li1 179.7(5) . . . . ?
C55 C50 Li3 Li1 -82.1(5) . . . . ?
N41 Si4 Li3 O1 159.0(2) . . . . ?
C7 Si4 Li3 O1 24.3(4) . . . . ?
C8 Si4 Li3 O1 -89.2(2) . . . . ?
Li4 Si4 Li3 O1 111.3(3) . . . . ?
N41 Si4 Li3 O2 113.44(18) . . . . ?
C7 Si4 Li3 O2 -21.3(3) . . . . ?
C8 Si4 Li3 O2 -134.7(2) . . . . ?
Li4 Si4 Li3 O2 65.8(2) . . . . ?
N41 Si4 Li3 N51 -1.58(16) . . . . ?
C7 Si4 Li3 N51 -136.3(2) . . . . ?
C8 Si4 Li3 N51 110.30(18) . . . . ?
Li4 Si4 Li3 N51 -49.22(18) . . . . ?
N41 Si4 Li3 Li4 47.64(18) . . . . ?
C7 Si4 Li3 Li4 -87.1(3) . . . . ?
C8 Si4 Li3 Li4 159.5(2) . . . . ?
O2 Si4 Li3 Li2 26.83(17) . . . . ?
N41 Si4 Li3 Li2 140.27(16) . . . . ?
C7 Si4 Li3 Li2 5.6(3) . . . . ?
C8 Si4 Li3 Li2 -107.85(18) . . . . ?
Li4 Si4 Li3 Li2 92.6(2) . . . . ?
O2 Si4 Li3 C50 -116.4(3) . . . . ?
N41 Si4 Li3 C50 -3.00(18) . . . . ?
C7 Si4 Li3 C50 -137.7(2) . . . . ?
C8 Si4 Li3 C50 108.9(2) . . . . ?
Li4 Si4 Li3 C50 -50.64(19) . . . . ?
O2 Si4 Li3 Li1 65.13(18) . . . . ?
N41 Si4 Li3 Li1 178.57(15) . . . . ?
C7 Si4 Li3 Li1 43.9(3) . . . . ?
C8 Si4 Li3 Li1 -69.55(16) . . . . ?
Li4 Si4 Li3 Li1 130.9(2) . . . . ?
N21 Li1 Li3 O1 85.5(3) . . . . ?
N31 Li1 Li3 O1 2.2(2) . . . . ?
Li2 Li1 Li3 O1 85.8(3) . . . . ?
Si1 Li1 Li3 O1 -2.6(2) . . . . ?
Si2 Li1 Li3 O1 46.6(3) . . . . ?
C36 Li1 Li3 O1 -81.6(4) . . . . ?
O1 Li1 Li3 O2 -112.7(3) . . . . ?
N21 Li1 Li3 O2 -27.1(2) . . . . ?
N31 Li1 Li3 O2 -110.5(2) . . . . ?
Li2 Li1 Li3 O2 -26.8(2) . . . . ?
Si1 Li1 Li3 O2 -115.23(19) . . . . ?
Si2 Li1 Li3 O2 -66.0(3) . . . . ?
C36 Li1 Li3 O2 165.7(3) . . . . ?
O1 Li1 Li3 Li4 -87.6(4) . . . . ?
N21 Li1 Li3 Li4 -2.1(4) . . . . ?
N31 Li1 Li3 Li4 -85.4(3) . . . . ?
Li2 Li1 Li3 Li4 -1.8(3) . . . . ?
Si1 Li1 Li3 Li4 -90.2(3) . . . . ?
Si2 Li1 Li3 Li4 -41.0(4) . . . . ?
C36 Li1 Li3 Li4 -169.2(3) . . . . ?
O1 Li1 Li3 Li2 -85.8(3) . . . . ?
N21 Li1 Li3 Li2 -0.3(2) . . . . ?
N31 Li1 Li3 Li2 -83.6(2) . . . . ?
Si1 Li1 Li3 Li2 -88.4(2) . . . . ?
Si2 Li1 Li3 Li2 -39.2(2) . . . . ?
C36 Li1 Li3 Li2 -167.5(4) . . . . ?
O1 Li1 Li3 C50 42.7(4) . . . . ?
N21 Li1 Li3 C50 128.3(4) . . . . ?
N31 Li1 Li3 C50 44.9(5) . . . . ?
Li2 Li1 Li3 C50 128.5(4) . . . . ?
Si1 Li1 Li3 C50 40.1(4) . . . . ?
Si2 Li1 Li3 C50 89.3(4) . . . . ?
C36 Li1 Li3 C50 -38.9(6) . . . . ?
O1 Li1 Li3 Si4 -140.1(3) . . . . ?
N21 Li1 Li3 Si4 -54.6(2) . . . . ?
N31 Li1 Li3 Si4 -137.93(18) . . . . ?
Li2 Li1 Li3 Si4 -54.3(2) . . . . ?
Si1 Li1 Li3 Si4 -142.70(16) . . . . ?
Si2 Li1 Li3 Si4 -93.5(2) . . . . ?
C36 Li1 Li3 Si4 138.2(2) . . . . ?
Si4 O2 Li4 N51 -83.5(2) . . . . ?
Li2 O2 Li4 N51 102.2(3) . . . . ?
Li3 O2 Li4 N51 27.3(2) . . . . ?
Si4 O2 Li4 N41 -6.20(15) . . . . ?
Li2 O2 Li4 N41 179.5(2) . . . . ?
Li3 O2 Li4 N41 104.6(2) . . . . ?
Si4 O2 Li4 Li3 -110.79(18) . . . . ?
Li2 O2 Li4 Li3 74.9(3) . . . . ?
Li2 O2 Li4 Si4 -174.3(3) . . . . ?
Li3 O2 Li4 Si4 110.79(18) . . . . ?
Si4 O2 Li4 Si3 -42.83(17) . . . . ?
Li2 O2 Li4 Si3 142.9(2) . . . . ?
Li3 O2 Li4 Si3 68.0(2) . . . . ?
Si4 O2 Li4 C49 54.1(3) . . . . ?
Li2 O2 Li4 C49 -120.2(3) . . . . ?
Li3 O2 Li4 C49 164.9(3) . . . . ?
Si4 O2 Li4 Li2 174.3(3) . . . . ?
Li3 O2 Li4 Li2 -74.9(3) . . . . ?
C50 N51 Li4 O2 -118.8(3) . . . . ?
Si3 N51 Li4 O2 97.3(2) . . . . ?
Li3 N51 Li4 O2 -27.0(2) . . . . ?
C50 N51 Li4 N41 162.2(2) . . . . ?
Si3 N51 Li4 N41 18.30(13) . . . . ?
Li3 N51 Li4 N41 -105.9(2) . . . . ?
C50 N51 Li4 Li3 -91.9(3) . . . . ?
Si3 N51 Li4 Li3 124.24(18) . . . . ?
C50 N51 Li4 Si4 -157.5(2) . . . . ?
Si3 N51 Li4 Si4 58.64(14) . . . . ?
Li3 N51 Li4 Si4 -65.60(19) . . . . ?
C50 N51 Li4 Si3 143.9(3) . . . . ?
Li3 N51 Li4 Si3 -124.24(18) . . . . ?
C50 N51 Li4 C49 99.7(3) . . . . ?
Si3 N51 Li4 C49 -44.2(2) . . . . ?
Li3 N51 Li4 C49 -168.4(3) . . . . ?
C50 N51 Li4 Li2 -91.0(3) . . . . ?
Si3 N51 Li4 Li2 125.10(17) . . . . ?
Li3 N51 Li4 Li2 0.9(2) . . . . ?
C40 N41 Li4 O2 121.8(2) . . . . ?
Si4 N41 Li4 O2 5.75(14) . . . . ?
Si3 N41 Li4 O2 -118.99(17) . . . . ?
C40 N41 Li4 N51 -136.8(2) . . . . ?
Si4 N41 Li4 N51 107.15(15) . . . . ?
Si3 N41 Li4 N51 -17.60(13) . . . . ?
C40 N41 Li4 Li3 172.3(2) . . . . ?
Si4 N41 Li4 Li3 56.26(18) . . . . ?
Si3 N41 Li4 Li3 -68.48(19) . . . . ?
C40 N41 Li4 Si4 116.1(2) . . . . ?
Si3 N41 Li4 Si4 -124.74(12) . . . . ?
C40 N41 Li4 Si3 -119.2(2) . . . . ?
Si4 N41 Li4 Si3 124.74(12) . . . . ?
C40 N41 Li4 C49 -11.0(2) . . . . ?
Si4 N41 Li4 C49 -127.04(14) . . . . ?
Si3 N41 Li4 C49 108.22(13) . . . . ?
C40 N41 Li4 Li2 122.1(2) . . . . ?
Si4 N41 Li4 Li2 6.00(16) . . . . ?
Si3 N41 Li4 Li2 -118.74(18) . . . . ?
O1 Li3 Li4 O2 -67.0(3) . . . . ?
N51 Li3 Li4 O2 145.6(3) . . . . ?
Li2 Li3 Li4 O2 -35.43(17) . . . . ?
C50 Li3 Li4 O2 169.9(2) . . . . ?
Si4 Li3 Li4 O2 37.91(12) . . . . ?
Li1 Li3 Li4 O2 -34.1(3) . . . . ?
O1 Li3 Li4 N51 147.4(4) . . . . ?
O2 Li3 Li4 N51 -145.6(3) . . . . ?
Li2 Li3 Li4 N51 178.9(2) . . . . ?
C50 Li3 Li4 N51 24.20(12) . . . . ?
Si4 Li3 Li4 N51 -107.74(19) . . . . ?
Li1 Li3 Li4 N51 -179.8(3) . . . . ?
O1 Li3 Li4 N41 -141.0(3) . . . . ?
O2 Li3 Li4 N41 -74.0(2) . . . . ?
N51 Li3 Li4 N41 71.7(2) . . . . ?
Li2 Li3 Li4 N41 -109.4(2) . . . . ?
C50 Li3 Li4 N41 95.85(19) . . . . ?
Si4 Li3 Li4 N41 -36.09(12) . . . . ?
Li1 Li3 Li4 N41 -108.1(3) . . . . ?
O1 Li3 Li4 Si4 -104.9(3) . . . . ?
O2 Li3 Li4 Si4 -37.91(12) . . . . ?
N51 Li3 Li4 Si4 107.74(19) . . . . ?
Li2 Li3 Li4 Si4 -73.33(16) . . . . ?
C50 Li3 Li4 Si4 131.95(16) . . . . ?
Li1 Li3 Li4 Si4 -72.0(3) . . . . ?
O1 Li3 Li4 Si3 180.0(3) . . . . ?
O2 Li3 Li4 Si3 -113.0(2) . . . . ?
N51 Li3 Li4 Si3 32.61(12) . . . . ?
Li2 Li3 Li4 Si3 -148.47(19) . . . . ?
C50 Li3 Li4 Si3 56.81(12) . . . . ?
Si4 Li3 Li4 Si3 -75.14(11) . . . . ?
Li1 Li3 Li4 Si3 -147.2(2) . . . . ?
O1 Li3 Li4 C49 -156.1(11) . . . . ?
O2 Li3 Li4 C49 -89.2(13) . . . . ?
N51 Li3 Li4 C49 56.5(12) . . . . ?
Li2 Li3 Li4 C49 -124.6(12) . . . . ?
C50 Li3 Li4 C49 80.7(12) . . . . ?
Si4 Li3 Li4 C49 -51.2(12) . . . . ?
Li1 Li3 Li4 C49 -123.3(12) . . . . ?
O1 Li3 Li4 Li2 -31.6(2) . . . . ?
O2 Li3 Li4 Li2 35.43(17) . . . . ?
N51 Li3 Li4 Li2 -178.9(2) . . . . ?
C50 Li3 Li4 Li2 -154.7(2) . . . . ?
Si4 Li3 Li4 Li2 73.33(17) . . . . ?
Li1 Li3 Li4 Li2 1.3(2) . . . . ?
N41 Si4 Li4 O2 -170.9(2) . . . . ?
C7 Si4 Li4 O2 92.36(19) . . . . ?
C8 Si4 Li4 O2 -77.8(2) . . . . ?
Li3 Si4 Li4 O2 -50.96(18) . . . . ?
O2 Si4 Li4 N51 100.9(2) . . . . ?
N41 Si4 Li4 N51 -70.00(18) . . . . ?
C7 Si4 Li4 N51 -166.72(16) . . . . ?
C8 Si4 Li4 N51 23.1(3) . . . . ?
Li3 Si4 Li4 N51 49.97(18) . . . . ?
O2 Si4 Li4 N41 170.9(2) . . . . ?
C7 Si4 Li4 N41 -96.72(17) . . . . ?
C8 Si4 Li4 N41 93.1(2) . . . . ?
Li3 Si4 Li4 N41 120.0(2) . . . . ?
O2 Si4 Li4 Li3 50.96(18) . . . . ?
N41 Si4 Li4 Li3 -120.0(2) . . . . ?
C7 Si4 Li4 Li3 143.32(18) . . . . ?
C8 Si4 Li4 Li3 -26.9(3) . . . . ?
O2 Si4 Li4 Si3 135.93(19) . . . . ?
N41 Si4 Li4 Si3 -34.99(10) . . . . ?
C7 Si4 Li4 Si3 -131.71(14) . . . . ?
C8 Si4 Li4 Si3 58.1(2) . . . . ?
Li3 Si4 Li4 Si3 84.97(17) . . . . ?
O2 Si4 Li4 C49 -138.6(2) . . . . ?
N41 Si4 Li4 C49 50.48(15) . . . . ?
C7 Si4 Li4 C49 -46.2(2) . . . . ?
C8 Si4 Li4 C49 143.58(17) . . . . ?
Li3 Si4 Li4 C49 170.4(3) . . . . ?
O2 Si4 Li4 Li2 -2.88(14) . . . . ?
N41 Si4 Li4 Li2 -173.80(17) . . . . ?
C7 Si4 Li4 Li2 89.48(17) . . . . ?
C8 Si4 Li4 Li2 -80.7(2) . . . . ?
Li3 Si4 Li4 Li2 -53.83(17) . . . . ?
N51 Si3 Li4 O2 -90.5(2) . . . . ?
N41 Si3 Li4 O2 61.99(19) . . . . ?
C5 Si3 Li4 O2 161.41(18) . . . . ?
C6 Si3 Li4 O2 -17.8(4) . . . . ?
N41 Si3 Li4 N51 152.5(2) . . . . ?
C5 Si3 Li4 N51 -108.08(17) . . . . ?
C6 Si3 Li4 N51 72.7(3) . . . . ?
N51 Si3 Li4 N41 -152.5(2) . . . . ?
C5 Si3 Li4 N41 99.42(15) . . . . ?
C6 Si3 Li4 N41 -79.8(3) . . . . ?
N51 Si3 Li4 Li3 -42.29(17) . . . . ?
N41 Si3 Li4 Li3 110.2(2) . . . . ?
C5 Si3 Li4 Li3 -150.38(17) . . . . ?
C6 Si3 Li4 Li3 30.4(3) . . . . ?
N51 Si3 Li4 Si4 -116.98(17) . . . . ?
N41 Si3 Li4 Si4 35.52(10) . . . . ?
C5 Si3 Li4 Si4 134.93(12) . . . . ?
C6 Si3 Li4 Si4 -44.3(3) . . . . ?
N51 Si3 Li4 C49 142.6(2) . . . . ?
N41 Si3 Li4 C49 -64.92(14) . . . . ?
C5 Si3 Li4 C49 34.50(19) . . . . ?
C6 Si3 Li4 C49 -144.7(2) . . . . ?
N51 Si3 Li4 Li2 -71.0(2) . . . . ?
N41 Si3 Li4 Li2 81.5(2) . . . . ?
C5 Si3 Li4 Li2 -179.1(2) . . . . ?
C6 Si3 Li4 Li2 1.7(4) . . . . ?
C45 C49 Li4 O2 -52.7(4) . . . . ?
C411 C49 Li4 O2 161.0(3) . . . . ?
C410 C49 Li4 O2 56.7(3) . . . . ?
C45 C49 Li4 N51 77.5(3) . . . . ?
C411 C49 Li4 N51 -68.8(4) . . . . ?
C410 C49 Li4 N51 -173.1(3) . . . . ?
C45 C49 Li4 N41 11.5(2) . . . . ?
C411 C49 Li4 N41 -134.8(3) . . . . ?
C410 C49 Li4 N41 120.9(2) . . . . ?
C45 C49 Li4 Li3 27.3(13) . . . . ?
C411 C49 Li4 Li3 -119.0(12) . . . . ?
C410 C49 Li4 Li3 136.8(13) . . . . ?
C45 C49 Li4 Si4 -21.7(2) . . . . ?
C411 C49 Li4 Si4 -168.0(3) . . . . ?
C410 C49 Li4 Si4 87.7(2) . . . . ?
C45 C49 Li4 Si3 50.9(2) . . . . ?
C411 C49 Li4 Si3 -95.4(3) . . . . ?
C410 C49 Li4 Si3 160.3(2) . . . . ?
C45 C49 Li4 Li2 -87.6(3) . . . . ?
C411 C49 Li4 Li2 126.1(4) . . . . ?
C410 C49 Li4 Li2 21.9(3) . . . . ?
O1 Li2 Li4 O2 106.9(3) . . . . ?
Li1 Li2 Li4 O2 80.8(4) . . . . ?
Li3 Li2 Li4 O2 82.6(3) . . . . ?
C20 Li2 Li4 O2 -52.3(4) . . . . ?
Si1 Li2 Li4 O2 134.2(3) . . . . ?
O2 Li2 Li4 N51 -83.5(3) . . . . ?
O1 Li2 Li4 N51 23.4(2) . . . . ?
Li1 Li2 Li4 N51 -2.7(4) . . . . ?
Li3 Li2 Li4 N51 -0.9(2) . . . . ?
C20 Li2 Li4 N51 -135.8(3) . . . . ?
Si1 Li2 Li4 N51 50.7(2) . . . . ?
O2 Li2 Li4 N41 -0.5(2) . . . . ?
O1 Li2 Li4 N41 106.4(2) . . . . ?
Li1 Li2 Li4 N41 80.2(4) . . . . ?
Li3 Li2 Li4 N41 82.1(2) . . . . ?
C20 Li2 Li4 N41 -52.8(4) . . . . ?
Si1 Li2 Li4 N41 133.66(19) . . . . ?
O2 Li2 Li4 Li3 -82.6(3) . . . . ?
O1 Li2 Li4 Li3 24.28(19) . . . . ?
Li1 Li2 Li4 Li3 -1.9(3) . . . . ?
C20 Li2 Li4 Li3 -134.9(4) . . . . ?
Si1 Li2 Li4 Li3 51.58(19) . . . . ?
O2 Li2 Li4 Si4 3.89(19) . . . . ?
O1 Li2 Li4 Si4 110.79(18) . . . . ?
Li1 Li2 Li4 Si4 84.7(3) . . . . ?
Li3 Li2 Li4 Si4 86.5(2) . . . . ?
C20 Li2 Li4 Si4 -48.4(4) . . . . ?
Si1 Li2 Li4 Si4 138.09(16) . . . . ?
O2 Li2 Li4 Si3 -44.7(3) . . . . ?
O1 Li2 Li4 Si3 62.2(3) . . . . ?
Li1 Li2 Li4 Si3 36.0(4) . . . . ?
Li3 Li2 Li4 Si3 37.9(2) . . . . ?
C20 Li2 Li4 Si3 -97.0(4) . . . . ?
Si1 Li2 Li4 Si3 89.5(2) . . . . ?
O2 Li2 Li4 C49 83.1(4) . . . . ?
O1 Li2 Li4 C49 -170.0(3) . . . . ?
Li1 Li2 Li4 C49 163.9(3) . . . . ?
Li3 Li2 Li4 C49 165.7(4) . . . . ?
C20 Li2 Li4 C49 30.8(5) . . . . ?
Si1 Li2 Li4 C49 -142.7(2) . . . . ?
